data_1569145
loop_
_publ_author_name
'Jin, Qiu-Yan'
'Liang, Yuan-Yuan'
'Zhang, Zhi-Hui'
'Meng, Liao'
'Geng, Jun-Shan'
'Hu, Kong-Qiu'
'Yu, Ji-Pan'
'Chai, Zhi-Fang'
'Mei, Lei'
'Shi, Wei-Qun'

_publ_section_title
;
 Colossal negative thermal expansion in a cucurbit[8]uril-enabled
 uranyl-organic polythreading framework <i>via</i> thermally induced
 relaxation.
;
_journal_issue 23
_journal_name_full 'Chemical science'
_journal_page_first 6330
_journal_page_last 6340
_journal_paper_doi 10.1039/d3sc01343j
_journal_volume 14
_journal_year 2023
_chemical_formula_moiety 'C156 H140 N44 O50 U6, C48 H48 N32 O16'
_chemical_formula_sum 'C204 H188 N76 O66 U6'
_chemical_formula_weight 6188.47
_space_group_crystal_system monoclinic
_space_group_IT_number 15
_space_group_name_Hall '-C 2yc'
_space_group_name_H-M_alt 'C 1 2/c 1'
_atom_sites_solution_hydrogens mixed
_audit_creation_date 2022-09-06
_audit_creation_method
;
Olex2 1.3
(compiled 2020.06.28 svn.raecde09e for OlexSys, GUI svn.r6132)
;
_audit_update_record
;
2022-11-10 deposited with the CCDC.	2023-05-10 downloaded from the CCDC.
;
_cell_angle_alpha 90
_cell_angle_beta 126.842(2)
_cell_angle_gamma 90
_cell_formula_units_Z 4
_cell_length_a 50.330(3)
_cell_length_b 17.1651(12)
_cell_length_c 36.311(2)
_cell_measurement_reflns_used 9624
_cell_measurement_temperature 260(2)
_cell_measurement_theta_max 27.27
_cell_measurement_theta_min 2.58
_cell_volume 25105(3)
_computing_cell_refinement 'SAINT V8.40B (?, 2016)'
_computing_data_reduction 'SAINT V8.40B (?, 2016)'
_computing_molecular_graphics 'Olex2 1.3 (Dolomanov et al., 2009)'
_computing_publication_material 'Olex2 1.3 (Dolomanov et al., 2009)'
_computing_structure_refinement 'SHELXL 2018/3 (Sheldrick, 2015)'
_computing_structure_solution 'SHELXT 2018/2 (Sheldrick, 2018)'
_diffrn_ambient_temperature 260.0
_diffrn_measured_fraction_theta_full 0.990
_diffrn_measured_fraction_theta_max 0.979
_diffrn_measurement_device_type 'Bruker APEX-II CCD'
_diffrn_measurement_method '\f and \w scans'
_diffrn_radiation_type MoK\a
_diffrn_radiation_wavelength 0.71073
_diffrn_reflns_av_R_equivalents 0.0856
_diffrn_reflns_av_unetI/netI 0.0786
_diffrn_reflns_Laue_measured_fraction_full 0.990
_diffrn_reflns_Laue_measured_fraction_max 0.979
_diffrn_reflns_limit_h_max 65
_diffrn_reflns_limit_h_min -65
_diffrn_reflns_limit_k_max 22
_diffrn_reflns_limit_k_min -22
_diffrn_reflns_limit_l_max 45
_diffrn_reflns_limit_l_min -42
_diffrn_reflns_number 128913
_diffrn_reflns_point_group_measured_fraction_full 0.990
_diffrn_reflns_point_group_measured_fraction_max 0.979
_diffrn_reflns_theta_full 25.242
_diffrn_reflns_theta_max 27.565
_diffrn_reflns_theta_min 2.348
_diffrn_source_current 30.0
_diffrn_source_power 1.5
_diffrn_source_voltage 50.0
_diffrn_standards_number 0
_exptl_absorpt_coefficient_mu 3.950
_exptl_absorpt_correction_T_max 0.7456
_exptl_absorpt_correction_T_min 0.5716
_exptl_absorpt_correction_type none
_exptl_absorpt_process_details
;
SADABS-2016/2 (Bruker,2016/2) was used for absorption correction.
wR2(int) was 0.0850 before and 0.0707 after correction.
The Ratio of minimum to maximum transmission is 0.7666.
The \l/2 correction factor is Not present.
;
_exptl_crystal_colour yellow
_exptl_crystal_colour_primary yellow
_exptl_crystal_density_diffrn 1.637
_exptl_crystal_description block
_exptl_crystal_F_000 12096
_refine_diff_density_max 2.766
_refine_diff_density_min -2.438
_refine_diff_density_rms 0.189
_refine_ls_extinction_method none
_refine_ls_goodness_of_fit_ref 1.012
_refine_ls_hydrogen_treatment constr
_refine_ls_matrix_type full
_refine_ls_number_parameters 1585
_refine_ls_number_reflns 28432
_refine_ls_number_restraints 6
_refine_ls_restrained_S_all 1.012
_refine_ls_R_factor_all 0.1021
_refine_ls_R_factor_gt 0.0638
_refine_ls_shift/su_max 0.000
_refine_ls_shift/su_mean 0.000
_refine_ls_structure_factor_coef Fsqd
_refine_ls_weighting_details 'w=1/[\s^2^(Fo^2^)+(0.0723P)^2^+545.0572P] where P=(Fo^2^+2Fc^2^)/3'
_refine_ls_weighting_scheme calc
_refine_ls_wR_factor_gt 0.1537
_refine_ls_wR_factor_ref 0.1756
_reflns_Friedel_coverage 0.000
_reflns_number_gt 19187
_reflns_number_total 28432
_reflns_threshold_expression 'I > 2\s(I)'
_cod_data_source_file d3sc01343j3.cif
_cod_data_source_block U3bcbpy3CB8_260K_B2
_cod_depositor_comments 'Adding full bibliography for 1569127--1569159.cif.'
_cod_database_code 1569145
_shelx_shelxl_version_number 2018/3
_shelx_space_group_comment
;
The symmetry employed for this shelxl refinement is uniquely defined
by the following loop, which should always be used as a source of
symmetry information in preference to the above space-group names.
They are only intended as comments.
;
_olex2_refinement_description
;
1. Fixed Uiso
 At 1.2 times of:
  All C(H) groups, All C(H,H) groups
 At 1.5 times of:
  All O(H,H) groups
2. Uiso/Uaniso restraints and constraints
Uanis(C19) \\sim Ueq: with sigma of 0.001 and sigma for terminal atoms of 0.002
3.a Riding coordinates:
 O16(H16A,H16B), O17(H17A,H17B)
3.b Ternary CH refined with riding coordinates:
 C95(H95), C97(H97), C98(H98), C102(H102), C101(H101), C96(H96), C99(H99),
 C78(H78), C100(H100), C77(H77), C73(H73), C74(H74), C71(H71), C75(H75),
 C76(H76), C72(H72)
3.c Secondary CH2 refined with riding coordinates:
 C89(H89A,H89B), C86(H86A,H86B), C93(H93A,H93B), C8(H8A,H8B), C84(H84A,H84B),
 C82(H82A,H82B), C26(H26A,H26B), C88(H88A,H88B), C44(H44A,H44B), C56(H56A,H56B),
  C60(H60A,H60B), C91(H91A,H91B), C62(H62A,H62B), C66(H66A,H66B), C70(H70A,
 H70B), C64(H64A,H64B), C68(H68A,H68B), C58(H58A,H58B), C80(H80A,H80B)
3.d Aromatic/amide H refined with riding coordinates:
 C3(H3), C25(H25), C28(H28), C24(H24), C45(H45), C52(H52), C6(H6), C46(H46),
 C4(H4), C7(H7), C49(H49), C51(H51), C21(H21), C31(H31), C43(H43), C42(H42),
 C13(H13), C12(H12), C10(H10), C27(H27), C22(H22), C9(H9), C48(H48), C53(H53),
 C39(H39), C40(H40), C30(H30), C33(H33), C54(H54), C18(H18), C36(H36), C15(H15),
  C34(H34), C35(H35), C16(H16), C17(H17)
;
_smtbx_masks_void_probe_radius 1.2
_smtbx_masks_void_truncation_radius 1.2
_olex2_submission_special_instructions 'No special instructions were received'

loop_
_space_group_symop_operation_xyz
'x, y, z'
'-x, y, -z+1/2'
'x+1/2, y+1/2, z'
'-x+1/2, y+1/2, -z+1/2'
'-x, -y, -z'
'x, -y, z-1/2'
'-x+1/2, -y+1/2, -z'
'x+1/2, -y+1/2, z-1/2'

loop_
_atom_site_label
_atom_site_type_symbol
_atom_site_fract_x
_atom_site_fract_y
_atom_site_fract_z
_atom_site_U_iso_or_equiv
_atom_site_adp_type
_atom_site_occupancy
_atom_site_site_symmetry_order
_atom_site_calc_flag
_atom_site_refinement_flags_posn
_atom_site_refinement_flags_adp
_atom_site_refinement_flags_occupancy
_atom_site_disorder_assembly
_atom_site_disorder_group
U1 U 0.16973(2) 0.13985(2) 0.15747(2) 0.02549(8) Uani 1 1 d . . . . .
U2 U 0.15680(2) -0.06543(2) 0.20929(2) 0.02651(9) Uani 1 1 d . . . . .
U3 U 0.09158(2) 0.08309(2) 0.14013(2) 0.04263(12) Uani 1 1 d . . . . .
O7 O 0.14374(14) 0.0445(3) 0.1683(2) 0.0334(15) Uani 1 1 d . . . . .
O14 O 0.18748(16) -0.1823(4) 0.2594(2) 0.0360(15) Uani 1 1 d . . . . .
O8 O 0.11278(16) 0.1670(4) 0.1141(3) 0.0400(17) Uani 1 1 d . . . . .
O13 O 0.20633(16) -0.0609(4) 0.2169(2) 0.0365(15) Uani 1 1 d . . . . .
O1 O 0.16676(17) 0.0859(4) 0.1135(2) 0.0376(15) Uani 1 1 d . . . . .
O3 O 0.13935(17) -0.1274(4) 0.1609(2) 0.0401(16) Uani 1 1 d . . . . .
O10 O 0.15884(16) 0.2553(4) 0.1129(2) 0.0359(15) Uani 1 1 d . . . . .
O9 O 0.10410(18) -0.0303(4) 0.1836(3) 0.056(2) Uani 1 1 d . . . . .
O12 O 0.21759(16) 0.0629(4) 0.2170(2) 0.0363(15) Uani 1 1 d . . . . .
O15 O 0.14067(17) -0.1505(4) 0.2479(2) 0.0403(16) Uani 1 1 d . . . . .
O2 O 0.17517(17) 0.1969(4) 0.2025(2) 0.0355(15) Uani 1 1 d . . . . .
O18 O 0.04894(17) 0.1868(4) 0.0969(3) 0.056(2) Uani 1 1 d . . . . .
O6 O 0.10665(18) 0.1407(5) 0.1900(3) 0.0497(19) Uani 1 1 d . . . . .
O4 O 0.17636(18) -0.0091(4) 0.2596(2) 0.0413(16) Uani 1 1 d . . . . .
O16 O 0.22261(16) 0.1965(5) 0.1805(2) 0.050(2) Uani 1 1 d . . . . .
H16A H 0.223060 0.197262 0.157445 0.076 Uiso 1 1 d R U . . .
H16B H 0.238500 0.166202 0.199745 0.076 Uiso 1 1 d R U . . .
O29 O 0.19929(17) 0.6524(4) 0.1046(3) 0.0406(16) Uani 1 1 d . . . . .
C19 C 0.22816(18) -0.0066(4) 0.2282(3) 0.0175(15) Uani 1 1 d . U . . .
C95 C 0.2331(2) 0.8280(5) 0.1648(3) 0.033(2) Uani 1 1 d . . . . .
H95 H 0.227174 0.845070 0.184758 0.039 Uiso 1 1 calc R U . . .
O28 O 0.26858(18) 0.5226(4) 0.1206(2) 0.0440(17) Uani 1 1 d . . . . .
N38 N 0.3002(2) 0.5356(5) -0.0849(3) 0.0334(17) Uani 1 1 d . . . . .
N26 N 0.2930(2) 0.6208(4) 0.1739(3) 0.0333(17) Uani 1 1 d . . . . .
N5 N 0.1830(2) -0.4365(5) 0.4119(3) 0.042(2) Uani 1 1 d . . . . .
O30 O 0.3667(2) 0.7341(4) -0.0012(3) 0.052(2) Uani 1 1 d . . . . .
N3 N 0.38618(18) -0.0894(4) 0.3655(3) 0.0334(18) Uani 1 1 d . . . . .
O5 O 0.0723(2) 0.0274(4) 0.0886(3) 0.063(2) Uani 1 1 d . . . . .
O33 O 0.3938(2) 0.7126(5) 0.1198(3) 0.057(2) Uani 1 1 d . . . . .
O31 O 0.29047(19) 0.9298(4) 0.1587(3) 0.0450(17) Uani 1 1 d . . . . .
O11 O 0.1143(2) 0.2238(4) 0.0438(3) 0.061(2) Uani 1 1 d . . . . .
N34 N 0.3640(2) 0.6600(5) 0.1907(3) 0.042(2) Uani 1 1 d . . . . .
N35 N 0.3822(2) 0.6070(5) 0.1480(3) 0.040(2) Uani 1 1 d . . . . .
O26 O 0.27540(19) 0.4548(4) -0.0625(3) 0.0472(18) Uani 1 1 d . . . . .
N1 N 0.1629(2) 0.5908(4) -0.0049(3) 0.0355(18) Uani 1 1 d . . . . .
N2 N 0.2743(4) 0.7106(8) -0.0501(5) 0.078(4) Uani 1 1 d . . . . .
N33 N 0.3311(2) 0.7298(4) 0.1998(3) 0.0329(18) Uani 1 1 d . . . . .
N20 N -0.0239(3) 0.3504(7) 0.1419(4) 0.063(3) Uani 1 1 d . . . . .
N28 N 0.20703(19) 0.7821(4) 0.1270(3) 0.0334(17) Uani 1 1 d . . . . .
N19 N -0.0044(3) 0.4657(7) 0.1751(4) 0.063(3) Uani 1 1 d . . . . .
N10 N 0.0519(2) 0.4272(7) 0.2048(4) 0.058(3) Uani 1 1 d . . . . .
N27 N 0.24969(19) 0.7016(4) 0.1649(3) 0.0324(17) Uani 1 1 d . . . . .
N11 N -0.0701(2) 0.4413(7) -0.2098(4) 0.058(3) Uani 1 1 d . . . . .
N12 N -0.0774(2) 0.3389(6) -0.1803(4) 0.061(3) Uani 1 1 d . . . . .
N17 N -0.0197(3) 0.3019(7) -0.1419(4) 0.067(3) Uani 1 1 d . . . . .
N18 N -0.0120(3) 0.4020(6) -0.1734(4) 0.059(3) Uani 1 1 d . . . . .
N31 N 0.24368(19) 0.8931(4) 0.1511(3) 0.0322(17) Uani 1 1 d . . . . .
O27 O 0.3007(2) 0.4375(5) 0.0573(3) 0.055(2) Uani 1 1 d . . . . .
O23 O -0.0597(2) 0.4565(6) 0.1127(3) 0.069(3) Uani 1 1 d . . . . .
O32 O 0.3647(2) 0.7951(4) 0.1866(3) 0.055(2) Uani 1 1 d . . . . .
O19 O 0.0813(2) 0.3535(5) 0.1866(3) 0.062(2) Uani 1 1 d . . . . .
C20 C 0.26202(19) -0.0266(5) 0.2534(3) 0.0273(18) Uani 1 1 d . . . . .
O17 O 0.0421(2) 0.0520(5) 0.1388(4) 0.080(3) Uani 1 1 d . . . . .
H17A H 0.027265 0.092350 0.127434 0.119 Uiso 1 1 d R U . . .
H17B H 0.029345 0.013100 0.118474 0.119 Uiso 1 1 d R U . . .
N37 N 0.3308(2) 0.4888(5) -0.0137(3) 0.0400(19) Uani 1 1 d . . . . .
N24 N 0.3450(2) 0.4956(5) 0.1227(3) 0.040(2) Uani 1 1 d . . . . .
N29 N 0.33770(19) 0.6462(5) -0.0605(3) 0.0355(18) Uani 1 1 d . . . . .
N25 N 0.3242(2) 0.5532(5) 0.1613(3) 0.0372(19) Uani 1 1 d . . . . .
N32 N 0.2870(2) 0.8124(4) 0.1856(3) 0.0344(18) Uani 1 1 d . . . . .
O20 O -0.1105(2) 0.4455(5) -0.1989(3) 0.061(2) Uani 1 1 d . . . . .
N30 N 0.3662(2) 0.6028(5) 0.0109(3) 0.042(2) Uani 1 1 d . . . . .
N6 N 0.2267(2) -0.2583(6) 0.6148(3) 0.051(2) Uani 1 1 d . . . . .
N23 N 0.3465(2) 0.4781(5) 0.0632(3) 0.043(2) Uani 1 1 d . . . . .
N36 N 0.3836(2) 0.5891(5) 0.0883(3) 0.045(2) Uani 1 1 d . . . . .
O22 O -0.0803(2) 0.3391(5) 0.0192(4) 0.074(3) Uani 1 1 d . . . . .
N14 N -0.0730(2) 0.2228(6) -0.0646(4) 0.065(3) Uani 1 1 d . . . . .
C97 C 0.3262(2) 0.6506(5) 0.2080(3) 0.0302(19) Uani 1 1 d . . . . .
H97 H 0.332731 0.644158 0.239239 0.036 Uiso 1 1 calc R U . . .
O24 O 0.0331(2) 0.3496(6) -0.1071(4) 0.076(3) Uani 1 1 d . . . . .
C23 C 0.3273(2) -0.0727(5) 0.2953(3) 0.032(2) Uani 1 1 d . . . . .
O21 O -0.1093(2) 0.3227(6) -0.1092(4) 0.083(3) Uani 1 1 d . . . . .
C89 C 0.2262(3) 0.9658(5) 0.1337(3) 0.037(2) Uani 1 1 d . . . . .
H89A H 0.241829 1.006469 0.140166 0.044 Uiso 1 1 calc R U . . .
H89B H 0.216869 0.978765 0.149819 0.044 Uiso 1 1 calc R U . . .
N16 N -0.0218(2) 0.2192(6) -0.0888(4) 0.061(3) Uani 1 1 d . . . . .
N15 N -0.0189(2) 0.1667(6) -0.0305(4) 0.068(3) Uani 1 1 d . . . . .
N13 N -0.0785(2) 0.2576(6) -0.1275(5) 0.071(3) Uani 1 1 d . . . . .
C3 C 0.1133(3) 0.3718(6) 0.0088(4) 0.042(2) Uani 1 1 d . . . . .
H3 H 0.096087 0.337606 -0.011014 0.050 Uiso 1 1 calc R U . . .
C25 C 0.2829(2) 0.0189(5) 0.2497(3) 0.032(2) Uani 1 1 d . . . . .
H25 H 0.275268 0.065673 0.233545 0.038 Uiso 1 1 calc R U . . .
C86 C 0.1718(2) 0.8025(6) 0.0981(4) 0.037(2) Uani 1 1 d . . . . .
H86A H 0.158787 0.755155 0.085743 0.044 Uiso 1 1 calc R U . . .
H86B H 0.166626 0.827524 0.117072 0.044 Uiso 1 1 calc R U . . .
C28 C 0.4316(3) -0.1369(6) 0.4382(4) 0.046(3) Uani 1 1 d . . . . .
H28 H 0.445484 -0.178093 0.455973 0.056 Uiso 1 1 calc R U . . .
C50 C 0.2113(3) -0.3285(6) 0.5353(4) 0.041(2) Uani 1 1 d . . . . .
O25 O 0.0300(2) 0.1998(6) -0.0195(4) 0.077(3) Uani 1 1 d . . . . .
N4 N 0.5229(3) -0.0111(9) 0.5944(3) 0.071(3) Uani 1 1 d . . . . .
C24 C 0.3154(2) -0.0048(6) 0.2699(3) 0.039(2) Uani 1 1 d . . . . .
H24 H 0.329094 0.025209 0.266295 0.047 Uiso 1 1 calc R U . . .
C45 C 0.1595(3) -0.4175(7) 0.4172(4) 0.048(3) Uani 1 1 d . . . . .
H45 H 0.137231 -0.428313 0.394033 0.058 Uiso 1 1 calc R U . . .
C81 C 0.3279(2) 0.4665(6) 0.0788(4) 0.038(2) Uani 1 1 d . . . . .
C52 C 0.2035(3) -0.2315(7) 0.5745(4) 0.053(3) Uani 1 1 d . . . . .
H52 H 0.192632 -0.186751 0.573351 0.064 Uiso 1 1 calc R U . . .
C98 C 0.3482(2) 0.6028(5) 0.2007(3) 0.034(2) Uani 1 1 d . . . . .
H98 H 0.364485 0.571879 0.227964 0.041 Uiso 1 1 calc R U . . .
C1 C 0.1364(3) 0.2694(6) 0.0698(4) 0.042(2) Uani 1 1 d . . . . .
C37 C 0.1655(2) -0.1957(5) 0.2652(3) 0.032(2) Uani 1 1 d . . . . .
C6 C 0.1641(2) 0.4746(6) 0.0687(3) 0.037(2) Uani 1 1 d . . . . .
H6 H 0.180954 0.509009 0.089285 0.044 Uiso 1 1 calc R U . . .
C83 C 0.2933(3) 0.5613(6) 0.1492(3) 0.036(2) Uani 1 1 d . . . . .
C93 C 0.3913(3) 0.6430(6) 0.1898(4) 0.042(2) Uani 1 1 d . . . . .
H93A H 0.406497 0.608818 0.215398 0.051 Uiso 1 1 calc R U . . .
H93B H 0.403005 0.691114 0.194320 0.051 Uiso 1 1 calc R U . . .
C90 C 0.2755(2) 0.8834(5) 0.1644(3) 0.034(2) Uani 1 1 d . . . . .
C79 C 0.2994(3) 0.4892(5) -0.0543(3) 0.035(2) Uani 1 1 d . . . . .
C94 C 0.3873(3) 0.6442(6) 0.1190(4) 0.043(2) Uani 1 1 d . . . . .
C46 C 0.1687(3) -0.3818(7) 0.4573(4) 0.049(3) Uani 1 1 d . . . . .
H46 H 0.152503 -0.366696 0.460555 0.059 Uiso 1 1 calc R U . . .
C4 C 0.1137(3) 0.4449(6) -0.0071(4) 0.042(2) Uani 1 1 d . . . . .
H4 H 0.097137 0.459291 -0.037364 0.050 Uiso 1 1 calc R U . . .
C2 C 0.1380(2) 0.3482(6) 0.0539(3) 0.034(2) Uani 1 1 d . . . . .
C7 C 0.1628(2) 0.3993(5) 0.0827(3) 0.033(2) Uani 1 1 d . . . . .
H7 H 0.179404 0.383800 0.112727 0.040 Uiso 1 1 calc R U . . .
C49 C 0.2150(3) -0.4245(6) 0.4453(4) 0.050(3) Uani 1 1 d . . . . .
H49 H 0.230707 -0.438756 0.440822 0.060 Uiso 1 1 calc R U . . .
C87 C 0.3569(2) 0.6690(6) -0.0163(4) 0.041(2) Uani 1 1 d . . . . .
C38 C 0.1672(2) -0.2681(6) 0.2912(3) 0.035(2) Uani 1 1 d . . . . .
C51 C 0.1934(3) -0.2626(6) 0.5333(4) 0.048(3) Uani 1 1 d . . . . .
H51 H 0.175775 -0.241620 0.505416 0.058 Uiso 1 1 calc R U . . .
C102 C 0.3540(3) 0.5305(6) -0.0163(3) 0.037(2) Uani 1 1 d . . . . .
H102 H 0.372246 0.497090 -0.009505 0.044 Uiso 1 1 calc R U . . .
C8 C 0.1390(3) 0.5787(5) 0.0066(4) 0.040(2) Uani 1 1 d . . . . .
H8A H 0.116723 0.590374 -0.020418 0.048 Uiso 1 1 calc R U . . .
H8B H 0.144329 0.615362 0.030505 0.048 Uiso 1 1 calc R U . . .
C11 C 0.2048(3) 0.6270(6) -0.0277(4) 0.041(2) Uani 1 1 d . . . . .
C101 C 0.3332(3) 0.5618(6) -0.0662(3) 0.038(2) Uani 1 1 d . . . . .
H101 H 0.340912 0.540729 -0.083455 0.045 Uiso 1 1 calc R U . . .
C21 C 0.2741(2) -0.0954(5) 0.2788(3) 0.033(2) Uani 1 1 d . . . . .
H21 H 0.260251 -0.126610 0.281484 0.040 Uiso 1 1 calc R U . . .
C31 C 0.3900(2) -0.0180(6) 0.3839(4) 0.041(2) Uani 1 1 d . . . . .
H31 H 0.375910 0.022471 0.365491 0.049 Uiso 1 1 calc R U . . .
C84 C 0.2675(2) 0.6288(5) 0.1811(4) 0.036(2) Uani 1 1 d . . . . .
H84A H 0.251800 0.586308 0.165542 0.043 Uiso 1 1 calc R U . . .
H84B H 0.277960 0.623944 0.213773 0.043 Uiso 1 1 calc R U . . .
C29 C 0.4366(2) -0.0638(6) 0.4575(3) 0.039(2) Uani 1 1 d . . . . .
C32 C 0.4660(2) -0.0472(7) 0.5057(3) 0.042(2) Uani 1 1 d . . . . .
C96 C 0.2634(2) 0.7733(5) 0.1907(3) 0.032(2) Uani 1 1 d . . . . .
H96 H 0.272344 0.766814 0.223016 0.038 Uiso 1 1 calc R U . . .
C99 C 0.3775(3) 0.5247(6) 0.1403(4) 0.039(2) Uani 1 1 d . . . . .
H99 H 0.394971 0.495520 0.167554 0.047 Uiso 1 1 calc R U . . .
C43 C 0.1928(3) -0.3197(6) 0.3088(4) 0.044(3) Uani 1 1 d . . . . .
H43 H 0.209083 -0.311641 0.304600 0.053 Uiso 1 1 calc R U . . .
C82 C 0.3347(3) 0.4830(6) 0.1516(4) 0.043(3) Uani 1 1 d . . . . .
H82A H 0.353035 0.460310 0.180448 0.052 Uiso 1 1 calc R U . . .
H82B H 0.316575 0.445874 0.136764 0.052 Uiso 1 1 calc R U . . .
C85 C 0.2174(2) 0.7066(5) 0.1294(3) 0.031(2) Uani 1 1 d . . . . .
C59 C -0.0878(3) 0.4130(7) -0.1971(4) 0.053(3) Uani 1 1 d . . . . .
C47 C 0.2019(3) -0.3681(6) 0.4928(4) 0.045(3) Uani 1 1 d . . . . .
C41 C 0.1694(3) -0.3969(6) 0.3375(4) 0.043(3) Uani 1 1 d . . . . .
C14 C 0.2291(3) 0.6525(6) -0.0363(4) 0.048(3) Uani 1 1 d . . . . .
C26 C 0.3624(2) -0.1014(6) 0.3156(3) 0.043(3) Uani 1 1 d . . . . .
H26A H 0.361508 -0.156481 0.309061 0.052 Uiso 1 1 calc R U . . .
H26B H 0.370416 -0.074267 0.300559 0.052 Uiso 1 1 calc R U . . .
C42 C 0.1942(3) -0.3835(6) 0.3326(4) 0.051(3) Uani 1 1 d . . . . .
H42 H 0.211987 -0.417937 0.345478 0.061 Uiso 1 1 calc R U . . .
C88 C 0.3935(3) 0.6052(8) 0.0594(4) 0.047(3) Uani 1 1 d . . . . .
H88A H 0.410099 0.567338 0.065728 0.057 Uiso 1 1 calc R U . . .
H88B H 0.403687 0.656335 0.066902 0.057 Uiso 1 1 calc R U . . .
C78 C -0.0536(3) 0.1655(7) -0.0677(5) 0.066(4) Uani 1 1 d . . . . .
H78 H -0.062986 0.113174 -0.072723 0.079 Uiso 1 1 calc R U . . .
C92 C 0.3544(3) 0.7341(6) 0.1920(4) 0.040(2) Uani 1 1 d . . . . .
C44 C 0.1720(3) -0.4665(6) 0.3660(4) 0.049(3) Uani 1 1 d . . . . .
H44A H 0.150560 -0.491931 0.350530 0.058 Uiso 1 1 calc R U . . .
H44B H 0.187849 -0.504048 0.369916 0.058 Uiso 1 1 calc R U . . .
C13 C 0.1946(3) 0.5733(6) 0.0242(4) 0.043(2) Uani 1 1 d . . . . .
H13 H 0.202591 0.549344 0.052085 0.052 Uiso 1 1 calc R U . . .
C12 C 0.2162(3) 0.5907(6) 0.0133(4) 0.046(3) Uani 1 1 d . . . . .
H12 H 0.238534 0.577807 0.033839 0.055 Uiso 1 1 calc R U . . .
C55 C 0.0209(3) 0.1862(6) 0.0853(4) 0.051(3) Uani 1 1 d . . . . .
C10 C 0.1713(3) 0.6410(8) -0.0583(4) 0.064(4) Uani 1 1 d . . . . .
H10 H 0.162613 0.663022 -0.086798 0.076 Uiso 1 1 calc R U . . .
C27 C 0.4059(3) -0.1483(6) 0.3924(4) 0.045(3) Uani 1 1 d . . . . .
H27 H 0.402093 -0.197888 0.379828 0.054 Uiso 1 1 calc R U . . .
C56 C 0.0344(3) 0.2324(7) 0.1592(5) 0.061(4) Uani 1 1 d . . . . .
H56A H 0.056831 0.223487 0.169126 0.073 Uiso 1 1 calc R U . . .
H56B H 0.030520 0.197380 0.176530 0.073 Uiso 1 1 calc R U . . .
C69 C -0.0623(3) 0.2816(8) 0.0354(6) 0.062(4) Uani 1 1 d . . . . .
C100 C 0.3786(3) 0.5104(7) 0.0981(4) 0.043(2) Uani 1 1 d . . . . .
H100 H 0.396681 0.475260 0.106043 0.051 Uiso 1 1 calc R U . . .
C22 C 0.3068(2) -0.1173(5) 0.3002(3) 0.033(2) Uani 1 1 d . . . . .
H22 H 0.315014 -0.162310 0.318026 0.039 Uiso 1 1 calc R U . . .
C9 C 0.1505(3) 0.6221(8) -0.0464(5) 0.061(4) Uani 1 1 d . . . . .
H9 H 0.127799 0.631103 -0.067299 0.073 Uiso 1 1 calc R U . . .
C48 C 0.2253(3) -0.3918(7) 0.4860(4) 0.050(3) Uani 1 1 d . . . . .
H48 H 0.247868 -0.385144 0.509342 0.060 Uiso 1 1 calc R U . . .
C77 C -0.0553(3) 0.1939(7) -0.1095(5) 0.068(4) Uani 1 1 d . . . . .
H77 H -0.062411 0.152621 -0.132329 0.082 Uiso 1 1 calc R U . . .
C53 C 0.2441(3) -0.3209(8) 0.6167(4) 0.057(3) Uani 1 1 d . . . . .
H53 H 0.261377 -0.339922 0.645422 0.068 Uiso 1 1 calc R U . . .
C39 C 0.1426(3) -0.2806(7) 0.2959(4) 0.050(3) Uani 1 1 d . . . . .
H39 H 0.125354 -0.244956 0.284161 0.060 Uiso 1 1 calc R U . . .
C57 C 0.0579(3) 0.3641(7) 0.1868(4) 0.054(3) Uani 1 1 d . . . . .
C61 C -0.0892(3) 0.2734(7) -0.1018(5) 0.057(3) Uani 1 1 d . . . . .
C63 C 0.0000(3) 0.1947(8) -0.0441(5) 0.065(4) Uani 1 1 d . . . . .
C73 C 0.0100(3) 0.3339(8) 0.1811(5) 0.062(4) Uani 1 1 d . . . . .
H73 H 0.010696 0.295876 0.201706 0.075 Uiso 1 1 calc R U . . .
C40 C 0.1435(3) -0.3463(7) 0.3182(4) 0.052(3) Uani 1 1 d . . . . .
H40 H 0.126221 -0.356367 0.320104 0.063 Uiso 1 1 calc R U . . .
C65 C 0.0042(3) 0.3513(9) -0.1377(5) 0.066(4) Uani 1 1 d . . . . .
C74 C 0.0235(3) 0.4129(9) 0.2048(5) 0.064(4) Uani 1 1 d . . . . .
H74 H 0.029848 0.412047 0.236133 0.076 Uiso 1 1 calc R U . . .
C30 C 0.4147(3) -0.0056(6) 0.4295(4) 0.047(3) Uani 1 1 d . . . . .
H30 H 0.416813 0.043313 0.441981 0.057 Uiso 1 1 calc R U . . .
C60 C -0.0963(3) 0.2834(7) -0.1737(6) 0.077(5) Uani 1 1 d . . . . .
H60A H -0.116798 0.307718 -0.182810 0.093 Uiso 1 1 calc R U . . .
H60B H -0.101977 0.238656 -0.193462 0.093 Uiso 1 1 calc R U . . .
C33 C 0.4948(3) -0.0933(6) 0.5269(4) 0.050(3) Uani 1 1 d . . . . .
H33 H 0.495559 -0.136224 0.511979 0.060 Uiso 1 1 calc R U . . .
C54 C 0.2373(3) -0.3569(7) 0.5787(4) 0.052(3) Uani 1 1 d . . . . .
H54 H 0.249718 -0.399569 0.581351 0.062 Uiso 1 1 calc R U . . .
C18 C 0.2605(4) 0.6249(8) -0.0115(6) 0.071(4) Uani 1 1 d . . . . .
H18 H 0.267396 0.586056 0.010379 0.086 Uiso 1 1 calc R U . . .
C71 C -0.0360(3) 0.1659(7) 0.0431(5) 0.061(4) Uani 1 1 d . . . . .
H71 H -0.047474 0.115898 0.036042 0.073 Uiso 1 1 calc R U . . .
C91 C 0.3222(2) 0.7956(6) 0.2150(4) 0.039(2) Uani 1 1 d . . . . .
H91A H 0.334114 0.841209 0.216357 0.047 Uiso 1 1 calc R U . . .
H91B H 0.329105 0.785499 0.245922 0.047 Uiso 1 1 calc R U . . .
C36 C 0.4667(3) 0.0158(9) 0.5296(4) 0.063(4) Uani 1 1 d . . . . .
H36 H 0.448404 0.048463 0.516821 0.075 Uiso 1 1 calc R U . . .
C15 C 0.2193(4) 0.7103(8) -0.0701(4) 0.065(4) Uani 1 1 d . . . . .
H15 H 0.197718 0.729521 -0.088712 0.078 Uiso 1 1 calc R U . . .
C75 C -0.0471(3) 0.3846(9) -0.2069(5) 0.068(4) Uani 1 1 d . . . . .
H75 H -0.052775 0.372495 -0.237201 0.082 Uiso 1 1 calc R U . . .
C34 C 0.5222(3) -0.0726(9) 0.5713(5) 0.071(4) Uani 1 1 d . . . . .
H34 H 0.541145 -0.103458 0.585449 0.085 Uiso 1 1 calc R U . . .
C35 C 0.4960(3) 0.0290(9) 0.5742(5) 0.071(4) Uani 1 1 d . . . . .
H35 H 0.495913 0.070724 0.590455 0.085 Uiso 1 1 calc R U . . .
C16 C 0.2436(4) 0.7369(9) -0.0740(5) 0.071(4) Uani 1 1 d . . . . .
H16 H 0.237664 0.776343 -0.095217 0.086 Uiso 1 1 calc R U . . .
C62 C -0.0043(3) 0.1228(8) 0.0122(6) 0.079(5) Uani 1 1 d . . . . .
H62A H -0.015387 0.072646 0.004402 0.095 Uiso 1 1 calc R U . . .
H62B H 0.018830 0.112936 0.025749 0.095 Uiso 1 1 calc R U . . .
C17 C 0.2828(4) 0.6562(9) -0.0193(7) 0.087(5) Uani 1 1 d . . . . .
H17 H 0.304405 0.637313 -0.001869 0.105 Uiso 1 1 calc R U . . .
C67 C -0.0320(3) 0.4257(10) 0.1404(5) 0.064(4) Uani 1 1 d . . . . .
C76 C -0.0520(3) 0.3131(8) -0.1852(5) 0.069(4) Uani 1 1 d . . . . .
H76 H -0.059204 0.267015 -0.204980 0.083 Uiso 1 1 calc R U . . .
C72 C -0.0231(3) 0.1928(7) 0.0896(6) 0.066(4) Uani 1 1 d . . . . .
H72 H -0.024631 0.151798 0.107031 0.079 Uiso 1 1 calc R U . . .
C66 C -0.0045(4) 0.5483(10) 0.1851(6) 0.080(5) Uani 1 1 d . . . . .
H66A H -0.027339 0.565446 0.168456 0.096 Uiso 1 1 calc R U . . .
H66B H 0.005948 0.553853 0.217678 0.096 Uiso 1 1 calc R U . . .
C70 C -0.0836(3) 0.2157(9) -0.0360(6) 0.082(5) Uani 1 1 d . . . . .
H70A H -0.101018 0.253603 -0.046021 0.099 Uiso 1 1 calc R U . . .
H70B H -0.093222 0.164361 -0.040631 0.099 Uiso 1 1 calc R U . . .
C64 C -0.0094(3) 0.2274(9) -0.1160(6) 0.084(5) Uani 1 1 d . . . . .
H64A H -0.017511 0.184346 -0.137472 0.101 Uiso 1 1 calc R U . . .
H64B H 0.014646 0.224695 -0.095648 0.101 Uiso 1 1 calc R U . . .
C5 C 0.1394(3) 0.4967(5) 0.0228(4) 0.037(2) Uani 1 1 d . . . . .
N22 N -0.0584(2) 0.2263(6) 0.0118(4) 0.063(3) Uani 1 1 d . . . . .
N21 N -0.0444(3) 0.2577(7) 0.0808(5) 0.073(4) Uani 1 1 d . . . . .
N8 N 0.0114(2) 0.2136(6) 0.1109(4) 0.058(3) Uani 1 1 d . . . . .
N7 N -0.0060(2) 0.1580(6) 0.0453(4) 0.055(3) Uani 1 1 d . . . . .
N9 N 0.0318(2) 0.3118(6) 0.1699(4) 0.059(3) Uani 1 1 d . . . . .
C68 C -0.0470(3) 0.2937(9) 0.1140(6) 0.078(5) Uani 1 1 d . . . . .
H68A H -0.068880 0.316848 0.097732 0.093 Uiso 1 1 calc R U . . .
H68B H -0.045581 0.253168 0.133695 0.093 Uiso 1 1 calc R U . . .
C58 C 0.0767(3) 0.4838(9) 0.2321(4) 0.064(4) Uani 1 1 d . . . . .
H58A H 0.097735 0.464339 0.240285 0.076 Uiso 1 1 calc R U . . .
H58B H 0.079014 0.490908 0.260373 0.076 Uiso 1 1 calc R U . . .
C80 C 0.3395(3) 0.4386(5) 0.0238(4) 0.043(2) Uani 1 1 d . . . . .
H80A H 0.321342 0.402507 0.012955 0.051 Uiso 1 1 calc R U . . .
H80B H 0.358810 0.408158 0.032988 0.051 Uiso 1 1 calc R U . . .

loop_
_atom_site_aniso_label
_atom_site_aniso_U_11
_atom_site_aniso_U_22
_atom_site_aniso_U_33
_atom_site_aniso_U_23
_atom_site_aniso_U_13
_atom_site_aniso_U_12
U1 0.02369(16) 0.01579(15) 0.03597(18) 0.00147(13) 0.01734(14) 0.00091(12)
U2 0.02449(16) 0.01517(14) 0.03930(19) 0.00305(13) 0.01883(15) 0.00205(12)
U3 0.02502(18) 0.02608(19) 0.0679(3) 0.01564(17) 0.02312(19) 0.00628(14)
O7 0.019(3) 0.018(3) 0.056(4) 0.009(3) 0.018(3) 0.001(2)
O14 0.032(3) 0.021(3) 0.059(4) 0.008(3) 0.029(3) 0.000(3)
O8 0.027(3) 0.017(3) 0.070(5) 0.015(3) 0.025(3) 0.009(3)
O13 0.032(3) 0.031(3) 0.056(4) 0.000(3) 0.032(3) 0.002(3)
O1 0.038(4) 0.031(4) 0.040(4) -0.008(3) 0.021(3) -0.007(3)
O3 0.039(4) 0.028(3) 0.036(4) 0.005(3) 0.013(3) -0.004(3)
O10 0.035(4) 0.023(3) 0.041(4) 0.006(3) 0.017(3) -0.001(3)
O9 0.035(4) 0.038(4) 0.103(7) 0.033(4) 0.045(4) 0.012(3)
O12 0.029(3) 0.031(4) 0.046(4) 0.007(3) 0.021(3) 0.007(3)
O15 0.041(4) 0.041(4) 0.046(4) 0.013(3) 0.030(4) 0.005(3)
O2 0.048(4) 0.022(3) 0.041(4) -0.004(3) 0.029(3) 0.000(3)
O18 0.027(4) 0.031(4) 0.102(7) 0.020(4) 0.033(4) 0.006(3)
O6 0.034(4) 0.051(5) 0.059(5) 0.014(4) 0.025(4) 0.007(3)
O4 0.052(4) 0.024(3) 0.048(4) 0.000(3) 0.030(4) -0.001(3)
O16 0.028(4) 0.065(5) 0.045(4) 0.021(4) 0.015(3) -0.008(3)
O29 0.038(4) 0.029(4) 0.057(4) -0.013(3) 0.029(4) -0.008(3)
C19 0.0183(17) 0.0156(17) 0.0164(17) 0.0005(9) 0.0093(12) -0.0006(9)
C95 0.045(6) 0.021(4) 0.036(5) -0.011(4) 0.026(5) -0.008(4)
O28 0.046(4) 0.036(4) 0.046(4) -0.011(3) 0.025(4) -0.010(3)
N38 0.040(5) 0.029(4) 0.035(4) -0.005(3) 0.024(4) -0.005(3)
N26 0.038(4) 0.024(4) 0.039(4) -0.001(3) 0.024(4) -0.002(3)
N5 0.061(6) 0.028(4) 0.051(5) 0.009(4) 0.041(5) 0.004(4)
O30 0.062(5) 0.037(4) 0.070(5) -0.026(4) 0.046(5) -0.025(4)
N3 0.020(4) 0.028(4) 0.039(4) -0.009(3) 0.011(3) 0.000(3)
O5 0.047(5) 0.022(4) 0.076(6) 0.007(4) 0.013(4) -0.004(3)
O33 0.071(6) 0.041(4) 0.081(6) -0.015(4) 0.057(5) -0.024(4)
O31 0.052(4) 0.027(4) 0.063(5) 0.005(3) 0.039(4) -0.005(3)
O11 0.058(5) 0.034(4) 0.049(5) 0.005(4) 0.010(4) -0.021(4)
N34 0.051(5) 0.031(4) 0.063(6) -0.010(4) 0.045(5) -0.014(4)
N35 0.047(5) 0.034(5) 0.049(5) -0.009(4) 0.035(5) -0.011(4)
O26 0.053(5) 0.043(4) 0.049(4) -0.007(3) 0.032(4) -0.015(4)
N1 0.045(5) 0.022(4) 0.048(5) 0.009(3) 0.032(4) 0.009(3)
N2 0.108(11) 0.065(8) 0.116(11) -0.018(8) 0.097(10) -0.019(7)
N33 0.041(5) 0.022(4) 0.044(5) -0.005(3) 0.030(4) -0.012(3)
N20 0.046(6) 0.064(7) 0.090(8) 0.020(6) 0.046(6) 0.012(5)
N28 0.031(4) 0.024(4) 0.043(5) -0.005(3) 0.021(4) -0.002(3)
N19 0.046(6) 0.073(8) 0.071(7) 0.012(6) 0.035(6) 0.020(5)
N10 0.040(5) 0.073(7) 0.069(7) 0.012(6) 0.036(5) 0.002(5)
N27 0.030(4) 0.021(4) 0.044(5) 0.004(3) 0.021(4) -0.001(3)
N11 0.042(6) 0.066(7) 0.054(6) -0.006(5) 0.023(5) 0.008(5)
N12 0.036(5) 0.051(6) 0.073(7) -0.006(5) 0.021(5) 0.000(5)
N17 0.048(6) 0.067(8) 0.061(7) 0.000(6) 0.020(6) 0.012(6)
N18 0.055(6) 0.054(6) 0.063(7) -0.009(5) 0.033(6) 0.004(5)
N31 0.030(4) 0.023(4) 0.043(5) 0.003(3) 0.022(4) -0.004(3)
O27 0.057(5) 0.051(5) 0.062(5) -0.021(4) 0.037(4) -0.026(4)
O23 0.048(5) 0.088(7) 0.070(6) 0.006(5) 0.036(5) 0.020(5)
O32 0.070(5) 0.033(4) 0.091(6) -0.002(4) 0.064(5) -0.012(4)
O19 0.043(5) 0.069(6) 0.084(6) 0.005(5) 0.043(5) 0.003(4)
C20 0.013(4) 0.029(5) 0.028(4) 0.001(4) 0.006(4) 0.005(3)
O17 0.064(6) 0.046(5) 0.143(9) 0.042(6) 0.070(7) 0.030(4)
N37 0.049(5) 0.029(4) 0.037(5) 0.001(4) 0.023(4) -0.004(4)
N24 0.040(5) 0.036(5) 0.047(5) -0.013(4) 0.028(4) -0.009(4)
N29 0.031(4) 0.029(4) 0.044(5) -0.006(4) 0.021(4) -0.001(3)
N25 0.040(5) 0.030(4) 0.043(5) -0.009(4) 0.026(4) -0.009(4)
N32 0.039(5) 0.022(4) 0.047(5) -0.002(3) 0.029(4) -0.005(3)
O20 0.038(4) 0.058(5) 0.078(6) 0.000(5) 0.029(4) 0.002(4)
N30 0.051(5) 0.043(5) 0.040(5) -0.013(4) 0.032(4) -0.018(4)
N6 0.052(6) 0.054(6) 0.050(6) -0.013(5) 0.032(5) -0.005(5)
N23 0.048(5) 0.042(5) 0.040(5) -0.003(4) 0.026(4) -0.004(4)
N36 0.054(6) 0.050(5) 0.042(5) -0.015(4) 0.036(5) -0.021(4)
O22 0.043(5) 0.052(5) 0.104(8) 0.007(5) 0.032(5) 0.002(4)
N14 0.026(5) 0.041(6) 0.099(9) -0.007(6) 0.023(6) 0.003(4)
C97 0.042(5) 0.019(4) 0.033(5) 0.000(4) 0.024(4) -0.005(4)
O24 0.044(5) 0.091(8) 0.087(7) 0.001(6) 0.036(5) 0.013(5)
C23 0.029(5) 0.029(5) 0.027(5) -0.009(4) 0.011(4) 0.004(4)
O21 0.034(5) 0.055(6) 0.116(8) -0.013(5) 0.022(5) 0.008(4)
C89 0.047(6) 0.024(5) 0.038(5) -0.007(4) 0.025(5) -0.011(4)
N16 0.041(6) 0.046(6) 0.087(8) -0.006(6) 0.034(6) 0.005(5)
N15 0.034(5) 0.046(6) 0.097(9) 0.004(6) 0.025(6) 0.013(5)
N13 0.030(5) 0.044(6) 0.098(9) -0.001(6) 0.017(6) -0.005(4)
C3 0.039(6) 0.036(6) 0.044(6) 0.003(5) 0.022(5) -0.003(4)
C25 0.030(5) 0.028(5) 0.034(5) 0.004(4) 0.018(4) 0.001(4)
C86 0.024(5) 0.037(5) 0.052(6) -0.001(5) 0.024(5) 0.002(4)
C28 0.031(5) 0.036(6) 0.045(6) -0.001(5) 0.009(5) 0.009(4)
C50 0.044(6) 0.045(6) 0.043(6) 0.007(5) 0.030(5) 0.002(5)
O25 0.035(5) 0.077(7) 0.100(8) -0.002(6) 0.030(5) 0.010(4)
N4 0.045(6) 0.108(10) 0.037(6) -0.005(6) 0.012(5) -0.008(7)
C24 0.027(5) 0.046(6) 0.041(5) -0.001(5) 0.019(4) -0.004(4)
C45 0.051(7) 0.048(6) 0.058(7) 0.011(5) 0.039(6) 0.007(5)
C81 0.036(5) 0.028(5) 0.048(6) -0.001(4) 0.024(5) 0.000(4)
C52 0.062(8) 0.042(7) 0.064(8) -0.002(6) 0.042(7) -0.001(6)
C98 0.035(5) 0.028(5) 0.040(5) -0.006(4) 0.023(5) -0.012(4)
C1 0.036(6) 0.037(6) 0.048(6) 0.008(5) 0.023(5) 0.007(4)
C37 0.034(5) 0.030(5) 0.036(5) 0.002(4) 0.023(4) 0.004(4)
C6 0.036(5) 0.030(5) 0.037(5) -0.004(4) 0.018(5) -0.009(4)
C83 0.046(6) 0.026(5) 0.035(5) 0.005(4) 0.024(5) -0.005(4)
C93 0.040(6) 0.043(6) 0.051(6) -0.013(5) 0.031(5) -0.015(5)
C90 0.045(6) 0.026(5) 0.043(6) -0.006(4) 0.033(5) -0.008(4)
C79 0.043(6) 0.020(4) 0.033(5) -0.006(4) 0.018(5) -0.003(4)
C94 0.036(5) 0.047(6) 0.053(6) -0.006(5) 0.031(5) -0.012(5)
C46 0.050(7) 0.056(7) 0.054(7) -0.001(6) 0.039(6) 0.005(5)
C4 0.052(6) 0.030(5) 0.041(6) 0.009(4) 0.027(5) 0.013(5)
C2 0.027(5) 0.038(5) 0.038(5) 0.003(4) 0.020(4) -0.006(4)
C7 0.038(5) 0.026(5) 0.035(5) 0.006(4) 0.021(4) -0.001(4)
C49 0.065(8) 0.038(6) 0.073(8) 0.016(6) 0.055(7) 0.017(5)
C87 0.034(5) 0.043(6) 0.062(7) -0.014(5) 0.037(5) -0.008(4)
C38 0.035(5) 0.033(5) 0.029(5) 0.000(4) 0.016(4) -0.006(4)
C51 0.061(7) 0.035(6) 0.057(7) 0.007(5) 0.040(6) 0.006(5)
C102 0.044(6) 0.028(5) 0.036(5) 0.000(4) 0.022(5) 0.009(4)
C8 0.045(6) 0.019(4) 0.065(7) 0.012(4) 0.038(6) 0.011(4)
C11 0.048(6) 0.034(5) 0.044(6) 0.000(4) 0.029(5) 0.000(5)
C101 0.048(6) 0.035(5) 0.032(5) -0.006(4) 0.025(5) 0.004(4)
C21 0.032(5) 0.026(5) 0.042(5) 0.004(4) 0.023(4) -0.001(4)
C31 0.033(5) 0.028(5) 0.043(6) 0.003(4) 0.012(5) 0.009(4)
C84 0.033(5) 0.025(5) 0.056(6) 0.003(4) 0.030(5) -0.008(4)
C29 0.023(5) 0.040(6) 0.041(6) 0.010(5) 0.013(4) 0.004(4)
C32 0.031(5) 0.049(6) 0.030(5) 0.007(4) 0.009(4) 0.003(5)
C96 0.035(5) 0.032(5) 0.027(5) -0.001(4) 0.018(4) 0.000(4)
C99 0.043(6) 0.035(5) 0.040(6) 0.002(4) 0.025(5) 0.001(4)
C43 0.040(6) 0.039(6) 0.062(7) 0.014(5) 0.035(6) 0.004(5)
C82 0.059(7) 0.023(5) 0.063(7) -0.007(5) 0.045(6) -0.008(5)
C85 0.035(5) 0.029(5) 0.037(5) -0.006(4) 0.025(4) -0.007(4)
C59 0.035(6) 0.044(7) 0.057(7) -0.013(5) 0.015(6) -0.012(5)
C47 0.052(7) 0.040(6) 0.048(6) 0.017(5) 0.033(6) 0.014(5)
C41 0.073(8) 0.028(5) 0.040(6) 0.006(4) 0.041(6) 0.004(5)
C14 0.076(8) 0.032(5) 0.058(7) -0.015(5) 0.052(7) -0.017(5)
C26 0.027(5) 0.044(6) 0.040(6) -0.011(5) 0.010(5) 0.001(4)
C42 0.083(9) 0.028(5) 0.070(8) 0.019(5) 0.061(7) 0.027(5)
C88 0.043(6) 0.066(8) 0.040(6) -0.004(5) 0.029(5) -0.009(5)
C78 0.035(6) 0.025(5) 0.107(11) -0.007(6) 0.027(7) -0.004(5)
C92 0.049(6) 0.032(5) 0.043(6) 0.000(4) 0.030(5) 0.000(4)
C44 0.086(9) 0.030(5) 0.056(7) 0.009(5) 0.056(7) 0.014(5)
C13 0.046(6) 0.042(6) 0.044(6) 0.007(5) 0.029(5) 0.005(5)
C12 0.043(6) 0.039(6) 0.057(7) 0.001(5) 0.030(6) -0.004(5)
C55 0.031(6) 0.029(5) 0.072(8) 0.022(5) 0.019(6) 0.007(4)
C10 0.058(8) 0.080(10) 0.057(8) 0.037(7) 0.037(7) 0.017(7)
C27 0.036(6) 0.028(5) 0.067(7) -0.004(5) 0.029(6) 0.001(4)
C56 0.035(6) 0.053(7) 0.095(10) 0.026(7) 0.039(7) 0.015(5)
C69 0.032(6) 0.048(7) 0.099(11) -0.003(7) 0.036(7) 0.001(5)
C100 0.046(6) 0.046(6) 0.045(6) 0.000(5) 0.032(5) 0.001(5)
C22 0.031(5) 0.022(4) 0.032(5) 0.005(4) 0.012(4) 0.009(4)
C9 0.048(7) 0.073(9) 0.070(8) 0.041(7) 0.039(7) 0.024(6)
C48 0.045(6) 0.063(8) 0.043(6) 0.012(6) 0.026(5) 0.013(6)
C77 0.045(7) 0.036(7) 0.088(10) -0.009(7) 0.021(7) -0.004(5)
C53 0.046(7) 0.065(8) 0.045(7) 0.001(6) 0.020(6) 0.003(6)
C39 0.039(6) 0.065(8) 0.054(7) 0.029(6) 0.032(6) 0.015(5)
C57 0.050(7) 0.052(7) 0.059(7) 0.015(6) 0.032(6) 0.014(6)
C61 0.024(5) 0.039(6) 0.088(10) -0.002(6) 0.023(6) -0.002(5)
C63 0.035(7) 0.047(7) 0.092(10) -0.004(7) 0.027(7) 0.001(5)
C73 0.049(7) 0.068(9) 0.083(9) 0.036(7) 0.046(7) 0.016(6)
C40 0.061(7) 0.055(7) 0.058(7) 0.015(6) 0.045(7) 0.003(6)
C65 0.050(8) 0.071(9) 0.070(9) -0.006(7) 0.033(7) 0.020(7)
C74 0.047(7) 0.092(11) 0.065(8) 0.014(8) 0.040(7) 0.019(7)
C30 0.044(6) 0.029(5) 0.049(6) -0.010(5) 0.017(5) 0.000(5)
C60 0.035(7) 0.037(7) 0.123(13) -0.004(8) 0.028(8) -0.010(5)
C33 0.033(6) 0.039(6) 0.050(7) 0.004(5) 0.010(5) 0.008(5)
C54 0.046(6) 0.055(7) 0.039(6) 0.005(5) 0.017(5) 0.017(5)
C18 0.090(11) 0.045(7) 0.112(12) 0.011(8) 0.078(10) 0.008(7)
C71 0.028(6) 0.042(6) 0.107(11) 0.006(7) 0.037(7) 0.001(5)
C91 0.042(6) 0.032(5) 0.047(6) -0.003(4) 0.029(5) -0.003(4)
C36 0.036(6) 0.081(10) 0.049(7) -0.015(7) 0.013(6) 0.000(6)
C15 0.074(9) 0.075(9) 0.055(7) 0.002(7) 0.043(7) -0.024(7)
C75 0.048(7) 0.081(10) 0.065(8) -0.024(7) 0.028(7) 0.008(7)
C34 0.031(6) 0.084(11) 0.063(9) 0.029(8) 0.009(6) 0.011(6)
C35 0.055(8) 0.085(11) 0.061(8) -0.025(8) 0.029(7) -0.014(8)
C16 0.110(13) 0.074(10) 0.061(8) -0.015(7) 0.067(9) -0.031(9)
C62 0.031(6) 0.048(8) 0.124(13) 0.020(8) 0.029(8) 0.013(6)
C17 0.101(12) 0.064(10) 0.158(17) -0.023(11) 0.110(13) -0.017(9)
C67 0.045(7) 0.099(12) 0.058(8) 0.012(8) 0.036(7) 0.004(7)
C76 0.048(7) 0.053(8) 0.091(10) -0.028(7) 0.034(7) -0.004(6)
C72 0.048(7) 0.041(7) 0.113(12) 0.017(7) 0.050(8) 0.002(6)
C66 0.056(8) 0.095(12) 0.097(12) -0.007(9) 0.051(9) 0.024(8)
C70 0.025(6) 0.060(9) 0.128(14) 0.007(9) 0.028(8) 0.000(6)
C64 0.041(7) 0.071(10) 0.109(12) 0.005(9) 0.028(8) 0.032(7)
C5 0.051(6) 0.023(5) 0.047(6) 0.009(4) 0.034(5) 0.001(4)
N22 0.026(5) 0.041(6) 0.102(9) 0.013(6) 0.028(6) 0.004(4)
N21 0.033(5) 0.053(7) 0.125(11) 0.001(7) 0.044(7) -0.003(5)
N8 0.020(4) 0.055(6) 0.090(8) 0.012(6) 0.028(5) 0.007(4)
N7 0.031(5) 0.047(6) 0.086(8) 0.009(5) 0.034(5) 0.013(4)
N9 0.038(5) 0.055(6) 0.091(8) 0.015(6) 0.043(6) 0.008(5)
C68 0.058(8) 0.058(9) 0.137(14) 0.009(9) 0.069(10) -0.004(7)
C58 0.044(7) 0.086(10) 0.041(7) -0.005(7) 0.015(6) 0.014(7)
C80 0.065(7) 0.017(4) 0.048(6) -0.003(4) 0.034(6) -0.005(4)

loop_
_atom_type_symbol
_atom_type_description
_atom_type_scat_dispersion_real
_atom_type_scat_dispersion_imag
_atom_type_scat_source
C C 0.0033 0.0016 'International Tables Vol C Tables 4.2.6.8 and 6.1.1.4'
H H 0.0000 0.0000 'International Tables Vol C Tables 4.2.6.8 and 6.1.1.4'
N N 0.0061 0.0033 'International Tables Vol C Tables 4.2.6.8 and 6.1.1.4'
O O 0.0106 0.0060 'International Tables Vol C Tables 4.2.6.8 and 6.1.1.4'
U U -9.6767 9.6646 'International Tables Vol C Tables 4.2.6.8 and 6.1.1.4'

loop_
_geom_angle_atom_site_label_1
_geom_angle_atom_site_label_2
_geom_angle_atom_site_label_3
_geom_angle
_geom_angle_site_symmetry_1
_geom_angle_site_symmetry_3
_geom_angle_publ_flag
O7 U1 U3 35.01(14) . . ?
O7 U1 O8 70.2(2) . . ?
O7 U1 O10 142.0(2) . . ?
O7 U1 O12 79.7(2) . . ?
O7 U1 O16 147.4(2) . . ?
O8 U1 U3 36.49(16) . . ?
O8 U1 O10 72.0(2) . . ?
O8 U1 O12 149.4(2) . . ?
O8 U1 O16 141.9(2) . . ?
O1 U1 U3 101.6(2) . . ?
O1 U1 O7 91.8(3) . . ?
O1 U1 O8 95.2(3) . . ?
O1 U1 O10 87.8(3) . . ?
O1 U1 O12 91.2(3) . . ?
O1 U1 O2 176.2(3) . . ?
O1 U1 O16 90.2(3) . . ?
O10 U1 U3 108.12(16) . . ?
O10 U1 O12 138.3(2) . . ?
O10 U1 O16 70.6(2) . . ?
O12 U1 U3 112.89(15) . . ?
O12 U1 O16 67.7(2) . . ?
O2 U1 U3 82.2(2) . . ?
O2 U1 O7 91.4(3) . . ?
O2 U1 O8 87.7(3) . . ?
O2 U1 O10 90.8(3) . . ?
O2 U1 O12 87.5(3) . . ?
O2 U1 O16 86.1(3) . . ?
O16 U1 U3 168.2(2) . . ?
O7 U2 U3 35.20(15) . . ?
O7 U2 O14 163.2(2) . . ?
O7 U2 O13 85.3(2) . . ?
O7 U2 O9 72.7(2) . . ?
O7 U2 O15 143.8(2) . . ?
O7 U2 C37 169.6(2) . . ?
O14 U2 U3 161.53(14) . . ?
O14 U2 C37 26.1(2) . . ?
O13 U2 U3 120.40(16) . . ?
O13 U2 O14 78.1(2) . . ?
O13 U2 O15 129.9(2) . . ?
O13 U2 C37 104.1(2) . . ?
O3 U2 U3 91.7(2) . . ?
O3 U2 O7 94.2(3) . . ?
O3 U2 O14 87.9(3) . . ?
O3 U2 O13 89.9(3) . . ?
O3 U2 O9 89.4(3) . . ?
O3 U2 O15 94.1(3) . . ?
O3 U2 C37 90.5(3) . . ?
O9 U2 U3 37.54(17) . . ?
O9 U2 O14 124.0(2) . . ?
O9 U2 O13 157.9(2) . . ?
O9 U2 O15 72.2(2) . . ?
O9 U2 C37 98.1(3) . . ?
O15 U2 U3 109.39(16) . . ?
O15 U2 O14 52.3(2) . . ?
O15 U2 C37 26.2(2) . . ?
O4 U2 U3 92.4(2) . . ?
O4 U2 O7 89.2(3) . . ?
O4 U2 O14 88.2(3) . . ?
O4 U2 O13 88.0(3) . . ?
O4 U2 O3 175.9(3) . . ?
O4 U2 O9 93.9(3) . . ?
O4 U2 O15 84.6(3) . . ?
O4 U2 C37 86.6(3) . . ?
C37 U2 U3 135.49(18) . . ?
U2 U3 U1 69.392(10) . . ?
O7 U3 U1 35.00(14) . . ?
O7 U3 U2 34.72(15) . . ?
O7 U3 O8 70.9(2) . . ?
O7 U3 O9 71.5(2) . . ?
O7 U3 O18 145.0(2) . . ?
O7 U3 O17 144.1(2) . . ?
O8 U3 U1 37.23(15) . . ?
O8 U3 U2 105.57(15) . . ?
O8 U3 O9 142.4(2) . . ?
O8 U3 O18 74.4(2) . . ?
O8 U3 O17 145.0(2) . . ?
O9 U3 U1 105.88(16) . . ?
O9 U3 U2 36.81(16) . . ?
O9 U3 O18 143.2(2) . . ?
O9 U3 O17 72.6(2) . . ?
O18 U3 U1 110.09(16) . . ?
O18 U3 U2 177.3(2) . . ?
O18 U3 O17 70.8(2) . . ?
O6 U3 U1 85.4(2) . . ?
O6 U3 U2 91.6(2) . . ?
O6 U3 O7 91.8(3) . . ?
O6 U3 O8 92.9(3) . . ?
O6 U3 O9 89.8(3) . . ?
O6 U3 O18 85.7(3) . . ?
O6 U3 O17 87.2(4) . . ?
O5 U3 U1 99.9(3) . . ?
O5 U3 U2 92.6(2) . . ?
O5 U3 O7 94.0(3) . . ?
O5 U3 O8 90.0(3) . . ?
O5 U3 O9 91.1(3) . . ?
O5 U3 O18 90.1(3) . . ?
O5 U3 O6 174.1(4) . . ?
O5 U3 O17 87.5(4) . . ?
O17 U3 U1 172.4(3) . . ?
O17 U3 U2 109.39(18) . . ?
U1 O7 U3 110.0(2) . . ?
U2 O7 U1 138.7(3) . . ?
U2 O7 U3 110.1(2) . . ?
C37 O14 U2 92.7(5) . . ?
U3 O8 U1 106.3(2) . . ?
C19 O13 U2 134.3(5) . . ?
C1 O10 U1 130.6(6) . . ?
U2 O9 U3 105.7(3) . . ?
C19 O12 U1 142.4(6) . . ?
C37 O15 U2 94.7(5) . . ?
C55 O18 U3 126.9(7) . . ?
U1 O16 H16A 109.4 . . ?
U1 O16 H16B 109.3 . . ?
H16A O16 H16B 104.4 . . ?
O13 C19 C20 119.5(7) . . ?
O12 C19 O13 117.2(7) . . ?
O12 C19 C20 123.3(7) . . ?
N28 C95 H95 111.1 . . ?
N28 C95 N31 114.1(8) . . ?
N28 C95 C96 104.6(7) . . ?
N31 C95 H95 111.1 . . ?
N31 C95 C96 104.3(8) . . ?
C96 C95 H95 111.1 . . ?
C89 N38 C101 122.3(8) 7_565 . ?
C79 N38 C89 121.8(8) . 7_565 ?
C79 N38 C101 112.5(8) . . ?
C97 N26 C84 119.8(8) . . ?
C83 N26 C97 111.6(8) . . ?
C83 N26 C84 122.8(8) . . ?
C45 N5 C44 118.1(10) . . ?
C49 N5 C45 121.2(10) . . ?
C49 N5 C44 120.6(9) . . ?
C31 N3 C26 120.3(8) . . ?
C27 N3 C31 120.0(9) . . ?
C27 N3 C26 119.5(8) . . ?
C93 N34 C98 123.5(9) . . ?
C92 N34 C98 111.4(8) . . ?
C92 N34 C93 123.7(8) . . ?
C94 N35 C93 121.4(9) . . ?
C94 N35 C99 113.1(8) . . ?
C99 N35 C93 122.7(9) . . ?
C13 N1 C8 121.9(8) . . ?
C13 N1 C9 121.1(9) . . ?
C9 N1 C8 116.9(9) . . ?
C17 N2 C16 117.2(12) . . ?
C97 N33 C91 121.7(8) . . ?
C92 N33 C97 111.7(8) . . ?
C92 N33 C91 122.7(8) . . ?
C67 N20 C73 112.1(12) . . ?
C67 N20 C68 123.0(12) . . ?
C68 N20 C73 124.0(12) . . ?
C95 N28 C86 125.1(8) . . ?
C85 N28 C95 111.1(8) . . ?
C85 N28 C86 121.4(8) . . ?
C74 N19 C66 124.1(12) . . ?
C67 N19 C74 111.2(12) . . ?
C67 N19 C66 124.0(12) . . ?
C57 N10 C74 111.2(11) . . ?
C57 N10 C58 120.9(10) . . ?
C58 N10 C74 125.0(12) . . ?
C84 N27 C96 122.3(8) . . ?
C85 N27 C84 123.2(8) . . ?
C85 N27 C96 113.5(7) . . ?
C59 N11 C75 113.4(12) . . ?
C59 N11 C58 123.1(11) . 5_565 ?
C58 N11 C75 122.6(12) 5_565 . ?
C59 N12 C60 124.4(11) . . ?
C59 N12 C76 110.7(12) . . ?
C76 N12 C60 121.7(11) . . ?
C65 N17 C76 111.7(12) . . ?
C65 N17 C64 119.9(11) . . ?
C76 N17 C64 122.9(12) . . ?
C65 N18 C75 113.8(12) . . ?
C65 N18 C66 123.0(12) . 5_565 ?
C66 N18 C75 120.5(12) 5_565 . ?
C89 N31 C95 124.5(8) . . ?
C90 N31 C95 112.1(8) . . ?
C90 N31 C89 122.4(8) . . ?
C25 C20 C19 119.6(8) . . ?
C25 C20 C21 119.2(8) . . ?
C21 C20 C19 121.0(8) . . ?
U3 O17 H17A 112.2 . . ?
U3 O17 H17B 112.1 . . ?
H17A O17 H17B 101.7 . . ?
C79 N37 C102 113.0(8) . . ?
C79 N37 C80 121.3(9) . . ?
C102 N37 C80 124.7(9) . . ?
C81 N24 C99 113.4(8) . . ?
C81 N24 C82 122.9(9) . . ?
C82 N24 C99 122.4(9) . . ?
C86 N29 C101 122.2(8) 7_565 . ?
C87 N29 C86 123.0(9) . 7_565 ?
C87 N29 C101 113.5(8) . . ?
C83 N25 C98 111.8(8) . . ?
C83 N25 C82 122.0(8) . . ?
C82 N25 C98 120.9(9) . . ?
C90 N32 C96 112.0(8) . . ?
C90 N32 C91 120.7(8) . . ?
C91 N32 C96 122.7(8) . . ?
C87 N30 C102 112.6(8) . . ?
C87 N30 C88 120.8(9) . . ?
C88 N30 C102 123.5(9) . . ?
C52 N6 C53 117.2(10) . . ?
C81 N23 C100 112.2(8) . . ?
C81 N23 C80 121.9(9) . . ?
C80 N23 C100 122.7(9) . . ?
C94 N36 C88 121.2(9) . . ?
C94 N36 C100 113.3(8) . . ?
C88 N36 C100 123.0(9) . . ?
C61 N14 C78 112.4(13) . . ?
C61 N14 C70 120.3(11) . . ?
C70 N14 C78 124.4(12) . . ?
N26 C97 H97 111.4 . . ?
N26 C97 C98 104.2(7) . . ?
N33 C97 N26 114.0(8) . . ?
N33 C97 H97 111.4 . . ?
N33 C97 C98 103.8(7) . . ?
C98 C97 H97 111.4 . . ?
C24 C23 C26 120.4(9) . . ?
C22 C23 C24 119.7(8) . . ?
C22 C23 C26 119.7(9) . . ?
N38 C89 H89A 108.9 7_565 . ?
N38 C89 H89B 108.9 7_565 . ?
N31 C89 N38 113.3(8) . 7_565 ?
N31 C89 H89A 108.9 . . ?
N31 C89 H89B 108.9 . . ?
H89A C89 H89B 107.7 . . ?
C77 N16 C64 121.2(12) . . ?
C63 N16 C77 112.5(12) . . ?
C63 N16 C64 117.8(11) . . ?
C78 N15 C62 123.0(12) . . ?
C63 N15 C78 112.1(12) . . ?
C63 N15 C62 122.6(10) . . ?
C61 N13 C77 112.9(13) . . ?
C61 N13 C60 121.6(11) . . ?
C60 N13 C77 122.6(14) . . ?
C4 C3 H3 119.2 . . ?
C4 C3 C2 121.7(10) . . ?
C2 C3 H3 119.2 . . ?
C20 C25 H25 119.8 . . ?
C20 C25 C24 120.4(9) . . ?
C24 C25 H25 119.8 . . ?
N28 C86 H86A 108.9 . . ?
N28 C86 H86B 108.9 . . ?
N29 C86 N28 113.4(8) 7_565 . ?
N29 C86 H86A 108.9 7_565 . ?
N29 C86 H86B 108.9 7_565 . ?
H86A C86 H86B 107.7 . . ?
C29 C28 H28 120.2 . . ?
C27 C28 H28 120.2 . . ?
C27 C28 C29 119.6(10) . . ?
C51 C50 C47 121.0(10) . . ?
C54 C50 C51 118.2(10) . . ?
C54 C50 C47 120.7(10) . . ?
C35 N4 C34 116.2(11) . . ?
C23 C24 C25 120.1(9) . . ?
C23 C24 H24 119.9 . . ?
C25 C24 H24 119.9 . . ?
N5 C45 H45 120.4 . . ?
N5 C45 C46 119.3(11) . . ?
C46 C45 H45 120.4 . . ?
O27 C81 N24 125.6(10) . . ?
O27 C81 N23 125.8(10) . . ?
N23 C81 N24 108.5(8) . . ?
N6 C52 H52 116.9 . . ?
N6 C52 C51 126.2(12) . . ?
C51 C52 H52 116.9 . . ?
N34 C98 N25 114.0(8) . . ?
N34 C98 C97 104.2(8) . . ?
N34 C98 H98 111.7 . . ?
N25 C98 C97 102.8(7) . . ?
N25 C98 H98 111.7 . . ?
C97 C98 H98 111.7 . . ?
O10 C1 C2 115.3(9) . . ?
O11 C1 O10 123.3(10) . . ?
O11 C1 C2 121.3(10) . . ?
O14 C37 U2 61.2(5) . . ?
O14 C37 O15 120.3(8) . . ?
O14 C37 C38 121.3(8) . . ?
O15 C37 U2 59.1(5) . . ?
O15 C37 C38 118.3(8) . . ?
C38 C37 U2 174.8(7) . . ?
C7 C6 H6 120.8 . . ?
C7 C6 C5 118.4(9) . . ?
C5 C6 H6 120.8 . . ?
O28 C83 N26 124.0(10) . . ?
O28 C83 N25 126.9(10) . . ?
N25 C83 N26 109.1(8) . . ?
N34 C93 N35 114.4(9) . . ?
N34 C93 H93A 108.7 . . ?
N34 C93 H93B 108.7 . . ?
N35 C93 H93A 108.7 . . ?
N35 C93 H93B 108.7 . . ?
H93A C93 H93B 107.6 . . ?
O31 C90 N31 125.5(9) . . ?
O31 C90 N32 126.2(9) . . ?
N32 C90 N31 108.3(8) . . ?
O26 C79 N38 126.1(9) . . ?
O26 C79 N37 126.8(9) . . ?
N37 C79 N38 107.2(8) . . ?
O33 C94 N35 126.8(10) . . ?
O33 C94 N36 125.7(10) . . ?
N35 C94 N36 107.5(9) . . ?
C45 C46 H46 119.5 . . ?
C45 C46 C47 121.0(10) . . ?
C47 C46 H46 119.5 . . ?
C3 C4 H4 120.4 . . ?
C3 C4 C5 119.3(10) . . ?
C5 C4 H4 120.4 . . ?
C3 C2 C1 119.9(9) . . ?
C7 C2 C3 118.5(9) . . ?
C7 C2 C1 121.6(9) . . ?
C6 C7 H7 118.8 . . ?
C2 C7 C6 122.3(9) . . ?
C2 C7 H7 118.8 . . ?
N5 C49 H49 119.3 . . ?
N5 C49 C48 121.4(10) . . ?
C48 C49 H49 119.3 . . ?
O30 C87 N29 128.1(11) . . ?
O30 C87 N30 124.0(11) . . ?
N29 C87 N30 107.8(9) . . ?
C43 C38 C37 120.1(9) . . ?
C43 C38 C39 120.8(9) . . ?
C39 C38 C37 119.1(9) . . ?
C50 C51 H51 121.8 . . ?
C52 C51 C50 116.5(11) . . ?
C52 C51 H51 121.8 . . ?
N37 C102 N30 114.1(8) . . ?
N37 C102 H102 111.8 . . ?
N37 C102 C101 104.4(8) . . ?
N30 C102 H102 111.8 . . ?
N30 C102 C101 102.2(8) . . ?
C101 C102 H102 111.8 . . ?
N1 C8 H8A 108.8 . . ?
N1 C8 H8B 108.8 . . ?
N1 C8 C5 114.0(7) . . ?
H8A C8 H8B 107.7 . . ?
C5 C8 H8A 108.8 . . ?
C5 C8 H8B 108.8 . . ?
C12 C11 C14 119.5(10) . . ?
C10 C11 C14 122.6(10) . . ?
C10 C11 C12 117.8(10) . . ?
N38 C101 N29 114.3(8) . . ?
N38 C101 C102 102.7(8) . . ?
N38 C101 H101 111.8 . . ?
N29 C101 C102 103.8(8) . . ?
N29 C101 H101 111.8 . . ?
C102 C101 H101 111.8 . . ?
C20 C21 H21 119.9 . . ?
C22 C21 C20 120.1(8) . . ?
C22 C21 H21 119.9 . . ?
N3 C31 H31 120.1 . . ?
N3 C31 C30 119.8(9) . . ?
C30 C31 H31 120.1 . . ?
N26 C84 H84A 108.8 . . ?
N26 C84 H84B 108.8 . . ?
N27 C84 N26 113.9(7) . . ?
N27 C84 H84A 108.8 . . ?
N27 C84 H84B 108.8 . . ?
H84A C84 H84B 107.7 . . ?
C28 C29 C32 121.3(9) . . ?
C30 C29 C28 117.3(9) . . ?
C30 C29 C32 121.3(10) . . ?
C33 C32 C29 120.5(10) . . ?
C36 C32 C29 121.5(10) . . ?
C36 C32 C33 117.9(10) . . ?
C95 C96 H96 112.2 . . ?
N27 C96 C95 102.2(7) . . ?
N27 C96 N32 114.4(7) . . ?
N27 C96 H96 112.2 . . ?
N32 C96 C95 103.0(7) . . ?
N32 C96 H96 112.2 . . ?
N35 C99 N24 116.1(9) . . ?
N35 C99 H99 111.4 . . ?
N35 C99 C100 104.1(8) . . ?
N24 C99 H99 111.4 . . ?
N24 C99 C100 101.8(8) . . ?
C100 C99 H99 111.4 . . ?
C38 C43 H43 120.3 . . ?
C38 C43 C42 119.5(10) . . ?
C42 C43 H43 120.3 . . ?
N24 C82 N25 113.5(8) . . ?
N24 C82 H82A 108.9 . . ?
N24 C82 H82B 108.9 . . ?
N25 C82 H82A 108.9 . . ?
N25 C82 H82B 108.9 . . ?
H82A C82 H82B 107.7 . . ?
O29 C85 N28 125.1(9) . . ?
O29 C85 N27 126.4(9) . . ?
N27 C85 N28 108.4(8) . . ?
N11 C59 N12 110.0(11) . . ?
O20 C59 N11 127.6(12) . . ?
O20 C59 N12 122.4(12) . . ?
C46 C47 C50 120.1(10) . . ?
C46 C47 C48 117.2(11) . . ?
C48 C47 C50 122.7(10) . . ?
C42 C41 C44 120.0(10) . . ?
C40 C41 C42 119.1(9) . . ?
C40 C41 C44 120.8(10) . . ?
C18 C14 C11 122.3(11) . . ?
C18 C14 C15 118.8(11) . . ?
C15 C14 C11 118.9(11) . . ?
N3 C26 C23 113.6(8) . . ?
N3 C26 H26A 108.8 . . ?
N3 C26 H26B 108.8 . . ?
C23 C26 H26A 108.8 . . ?
C23 C26 H26B 108.8 . . ?
H26A C26 H26B 107.7 . . ?
C43 C42 C41 120.3(10) . . ?
C43 C42 H42 119.9 . . ?
C41 C42 H42 119.9 . . ?
N30 C88 H88A 109.0 . . ?
N30 C88 H88B 109.0 . . ?
N36 C88 N30 113.0(9) . . ?
N36 C88 H88A 109.0 . . ?
N36 C88 H88B 109.0 . . ?
H88A C88 H88B 107.8 . . ?
N14 C78 H78 111.6 . . ?
N14 C78 C77 102.8(11) . . ?
N15 C78 N14 114.8(11) . . ?
N15 C78 H78 111.6 . . ?
N15 C78 C77 103.8(11) . . ?
C77 C78 H78 111.6 . . ?
N33 C92 N34 108.7(8) . . ?
O32 C92 N34 126.3(10) . . ?
O32 C92 N33 125.0(9) . . ?
N5 C44 C41 108.0(8) . . ?
N5 C44 H44A 110.1 . . ?
N5 C44 H44B 110.1 . . ?
C41 C44 H44A 110.1 . . ?
C41 C44 H44B 110.1 . . ?
H44A C44 H44B 108.4 . . ?
N1 C13 H13 120.1 . . ?
N1 C13 C12 119.8(10) . . ?
C12 C13 H13 120.1 . . ?
C11 C12 C13 120.8(11) . . ?
C11 C12 H12 119.6 . . ?
C13 C12 H12 119.6 . . ?
O18 C55 N8 125.1(12) . . ?
O18 C55 N7 126.2(13) . . ?
N7 C55 N8 108.7(10) . . ?
C11 C10 H10 120.1 . . ?
C11 C10 C9 119.7(11) . . ?
C9 C10 H10 120.1 . . ?
N3 C27 C28 121.4(10) . . ?
N3 C27 H27 119.3 . . ?
C28 C27 H27 119.3 . . ?
H56A C56 H56B 107.7 . . ?
N8 C56 H56A 108.8 . . ?
N8 C56 H56B 108.8 . . ?
N8 C56 N9 113.6(10) . . ?
N9 C56 H56A 108.8 . . ?
N9 C56 H56B 108.8 . . ?
O22 C69 N22 126.9(15) . . ?
O22 C69 N21 125.2(14) . . ?
N22 C69 N21 107.7(12) . . ?
N23 C100 N36 114.1(9) . . ?
N23 C100 C99 103.8(8) . . ?
N23 C100 H100 112.1 . . ?
N36 C100 C99 101.8(8) . . ?
N36 C100 H100 112.1 . . ?
C99 C100 H100 112.1 . . ?
C23 C22 C21 120.4(8) . . ?
C23 C22 H22 119.8 . . ?
C21 C22 H22 119.8 . . ?
N1 C9 C10 120.6(11) . . ?
N1 C9 H9 119.7 . . ?
C10 C9 H9 119.7 . . ?
C49 C48 C47 119.9(11) . . ?
C49 C48 H48 120.1 . . ?
C47 C48 H48 120.1 . . ?
N16 C77 N13 112.7(10) . . ?
N16 C77 C78 102.9(11) . . ?
N16 C77 H77 112.3 . . ?
N13 C77 C78 103.7(12) . . ?
N13 C77 H77 112.3 . . ?
C78 C77 H77 112.3 . . ?
N6 C53 H53 118.4 . . ?
C54 C53 N6 123.1(11) . . ?
C54 C53 H53 118.4 . . ?
C38 C39 H39 120.3 . . ?
C38 C39 C40 119.4(10) . . ?
C40 C39 H39 120.3 . . ?
N10 C57 N9 107.0(10) . . ?
O19 C57 N10 128.0(12) . . ?
O19 C57 N9 124.9(12) . . ?
O21 C61 N14 125.0(14) . . ?
O21 C61 N13 127.3(14) . . ?
N13 C61 N14 107.6(11) . . ?
N16 C63 N15 107.0(10) . . ?
O25 C63 N16 127.7(14) . . ?
O25 C63 N15 125.2(14) . . ?
N20 C73 H73 111.1 . . ?
N20 C73 C74 104.1(10) . . ?
C74 C73 H73 111.1 . . ?
N9 C73 N20 115.2(12) . . ?
N9 C73 H73 111.1 . . ?
N9 C73 C74 103.9(10) . . ?
C41 C40 C39 120.9(10) . . ?
C41 C40 H40 119.6 . . ?
C39 C40 H40 119.6 . . ?
N18 C65 N17 107.2(11) . . ?
O24 C65 N17 125.2(15) . . ?
O24 C65 N18 127.5(15) . . ?
N19 C74 C73 103.2(11) . . ?
N19 C74 H74 111.5 . . ?
N10 C74 N19 113.9(11) . . ?
N10 C74 C73 104.7(10) . . ?
N10 C74 H74 111.5 . . ?
C73 C74 H74 111.5 . . ?
C31 C30 C29 121.7(10) . . ?
C31 C30 H30 119.1 . . ?
C29 C30 H30 119.1 . . ?
N12 C60 H60A 109.0 . . ?
N12 C60 H60B 109.0 . . ?
N13 C60 N12 112.7(11) . . ?
N13 C60 H60A 109.0 . . ?
N13 C60 H60B 109.0 . . ?
H60A C60 H60B 107.8 . . ?
C32 C33 H33 121.0 . . ?
C34 C33 C32 118.0(12) . . ?
C34 C33 H33 121.0 . . ?
C50 C54 H54 120.6 . . ?
C53 C54 C50 118.7(11) . . ?
C53 C54 H54 120.6 . . ?
C14 C18 H18 120.5 . . ?
C14 C18 C17 118.9(14) . . ?
C17 C18 H18 120.5 . . ?
C72 C71 H71 111.1 . . ?
N22 C71 H71 111.1 . . ?
N22 C71 C72 105.9(11) . . ?
N22 C71 N7 113.7(11) . . ?
N7 C71 H71 111.1 . . ?
N7 C71 C72 103.6(10) . . ?
N33 C91 N32 113.3(8) . . ?
N33 C91 H91A 108.9 . . ?
N33 C91 H91B 108.9 . . ?
N32 C91 H91A 108.9 . . ?
N32 C91 H91B 108.9 . . ?
H91A C91 H91B 107.7 . . ?
C32 C36 H36 121.1 . . ?
C32 C36 C35 117.7(12) . . ?
C35 C36 H36 121.1 . . ?
C14 C15 H15 121.7 . . ?
C16 C15 C14 116.7(14) . . ?
C16 C15 H15 121.7 . . ?
N11 C75 H75 111.9 . . ?
N11 C75 C76 101.7(11) . . ?
N18 C75 N11 115.7(11) . . ?
N18 C75 H75 111.9 . . ?
N18 C75 C76 102.8(11) . . ?
C76 C75 H75 111.9 . . ?
N4 C34 C33 124.0(12) . . ?
N4 C34 H34 118.0 . . ?
C33 C34 H34 118.0 . . ?
N4 C35 C36 126.1(14) . . ?
N4 C35 H35 117.0 . . ?
C36 C35 H35 117.0 . . ?
N2 C16 C15 125.2(14) . . ?
N2 C16 H16 117.4 . . ?
C15 C16 H16 117.4 . . ?
N15 C62 H62A 108.3 . . ?
N15 C62 H62B 108.3 . . ?
H62A C62 H62B 107.4 . . ?
N7 C62 N15 116.0(11) . . ?
N7 C62 H62A 108.3 . . ?
N7 C62 H62B 108.3 . . ?
N2 C17 C18 123.2(16) . . ?
N2 C17 H17 118.4 . . ?
C18 C17 H17 118.4 . . ?
N20 C67 N19 109.1(12) . . ?
O23 C67 N20 127.2(14) . . ?
O23 C67 N19 123.7(15) . . ?
N12 C76 C75 103.9(10) . . ?
N12 C76 H76 111.6 . . ?
N17 C76 N12 113.7(12) . . ?
N17 C76 C75 103.9(11) . . ?
N17 C76 H76 111.6 . . ?
C75 C76 H76 111.6 . . ?
C71 C72 H72 111.3 . . ?
N21 C72 C71 103.3(12) . . ?
N21 C72 H72 111.3 . . ?
N21 C72 N8 114.7(10) . . ?
N8 C72 C71 104.5(11) . . ?
N8 C72 H72 111.3 . . ?
N19 C66 H66A 108.6 . . ?
N19 C66 H66B 108.6 . . ?
N18 C66 N19 114.6(11) 5_565 . ?
N18 C66 H66A 108.6 5_565 . ?
N18 C66 H66B 108.6 5_565 . ?
H66A C66 H66B 107.6 . . ?
N14 C70 H70A 108.4 . . ?
N14 C70 H70B 108.4 . . ?
H70A C70 H70B 107.5 . . ?
N22 C70 N14 115.4(10) . . ?
N22 C70 H70A 108.4 . . ?
N22 C70 H70B 108.4 . . ?
N17 C64 H64A 109.1 . . ?
N17 C64 H64B 109.1 . . ?
N16 C64 N17 112.6(11) . . ?
N16 C64 H64A 109.1 . . ?
N16 C64 H64B 109.1 . . ?
H64A C64 H64B 107.8 . . ?
C6 C5 C8 120.3(9) . . ?
C4 C5 C6 119.8(8) . . ?
C4 C5 C8 119.7(9) . . ?
C69 N22 C71 110.0(12) . . ?
C69 N22 C70 119.8(11) . . ?
C70 N22 C71 124.8(12) . . ?
C69 N21 C72 111.1(13) . . ?
C69 N21 C68 123.5(12) . . ?
C68 N21 C72 125.3(14) . . ?
C55 N8 C56 123.6(9) . . ?
C55 N8 C72 110.3(11) . . ?
C56 N8 C72 122.1(11) . . ?
C55 N7 C71 111.3(11) . . ?
C55 N7 C62 122.8(10) . . ?
C62 N7 C71 125.9(11) . . ?
C57 N9 C56 120.7(9) . . ?
C57 N9 C73 112.7(11) . . ?
C73 N9 C56 122.5(10) . . ?
N20 C68 N21 117.4(11) . . ?
N20 C68 H68A 107.9 . . ?
N20 C68 H68B 107.9 . . ?
N21 C68 H68A 107.9 . . ?
N21 C68 H68B 107.9 . . ?
H68A C68 H68B 107.2 . . ?
N10 C58 N11 114.1(10) . 5_565 ?
N10 C58 H58A 108.7 . . ?
N10 C58 H58B 108.7 . . ?
N11 C58 H58A 108.7 5_565 . ?
N11 C58 H58B 108.7 5_565 . ?
H58A C58 H58B 107.6 . . ?
N37 C80 H80A 108.6 . . ?
N37 C80 H80B 108.6 . . ?
N23 C80 N37 114.7(8) . . ?
N23 C80 H80A 108.6 . . ?
N23 C80 H80B 108.6 . . ?
H80A C80 H80B 107.6 . . ?

loop_
_geom_bond_atom_site_label_1
_geom_bond_atom_site_label_2
_geom_bond_distance
_geom_bond_site_symmetry_2
_geom_bond_publ_flag
U1 U3 3.7210(5) . ?
U1 O7 2.271(6) . ?
U1 O8 2.345(6) . ?
U1 O1 1.774(7) . ?
U1 O10 2.406(6) . ?
U1 O12 2.445(6) . ?
U1 O2 1.782(6) . ?
U1 O16 2.461(6) . ?
U2 U3 3.7008(5) . ?
U2 O7 2.244(6) . ?
U2 O14 2.520(6) . ?
U2 O13 2.339(6) . ?
U2 O3 1.771(7) . ?
U2 O9 2.303(7) . ?
U2 O15 2.474(6) . ?
U2 O4 1.755(7) . ?
U2 C37 2.872(9) . ?
U3 O7 2.272(6) . ?
U3 O8 2.305(6) . ?
U3 O9 2.342(7) . ?
U3 O18 2.490(7) . ?
U3 O6 1.785(8) . ?
U3 O5 1.783(9) . ?
U3 O17 2.520(9) . ?
O14 C37 1.265(11) . ?
O13 C19 1.305(10) . ?
O10 C1 1.289(12) . ?
O12 C19 1.269(10) . ?
O15 C37 1.272(11) . ?
O18 C55 1.207(13) . ?
O16 H16A 0.8527 . ?
O16 H16B 0.8524 . ?
O29 C85 1.235(11) . ?
C19 C20 1.410(10) . ?
C95 H95 0.9800 . ?
C95 N28 1.437(11) . ?
C95 N31 1.448(11) . ?
C95 C96 1.538(13) . ?
O28 C83 1.231(12) . ?
N38 C89 1.443(12) 7_565 ?
N38 C79 1.385(12) . ?
N38 C101 1.442(13) . ?
N26 C97 1.449(12) . ?
N26 C83 1.361(12) . ?
N26 C84 1.464(12) . ?
N5 C45 1.350(13) . ?
N5 C49 1.330(15) . ?
N5 C44 1.494(13) . ?
O30 C87 1.211(12) . ?
N3 C31 1.353(12) . ?
N3 C26 1.468(12) . ?
N3 C27 1.339(13) . ?
O33 C94 1.215(12) . ?
O31 C90 1.196(11) . ?
O11 C1 1.217(13) . ?
N34 C98 1.438(11) . ?
N34 C93 1.423(12) . ?
N34 C92 1.372(13) . ?
N35 C93 1.436(13) . ?
N35 C94 1.380(13) . ?
N35 C99 1.432(13) . ?
O26 C79 1.210(12) . ?
N1 C8 1.508(12) . ?
N1 C13 1.315(13) . ?
N1 C9 1.350(14) . ?
N2 C16 1.32(2) . ?
N2 C17 1.32(2) . ?
N33 C97 1.444(11) . ?
N33 C92 1.362(13) . ?
N33 C91 1.445(12) . ?
N20 C73 1.451(16) . ?
N20 C67 1.347(18) . ?
N20 C68 1.382(18) . ?
N28 C86 1.461(11) . ?
N28 C85 1.381(12) . ?
N19 C74 1.463(16) . ?
N19 C67 1.373(17) . ?
N19 C66 1.464(18) . ?
N10 C57 1.391(16) . ?
N10 C74 1.449(14) . ?
N10 C58 1.415(17) . ?
N27 C84 1.443(12) . ?
N27 C96 1.447(12) . ?
N27 C85 1.340(12) . ?
N11 C59 1.318(16) . ?
N11 C75 1.466(15) . ?
N11 C58 1.446(17) 5_565 ?
N12 C59 1.371(16) . ?
N12 C60 1.464(17) . ?
N12 C76 1.461(16) . ?
N17 C65 1.406(18) . ?
N17 C76 1.445(17) . ?
N17 C64 1.485(18) . ?
N18 C65 1.355(17) . ?
N18 C75 1.453(16) . ?
N18 C66 1.423(19) 5_565 ?
N31 C89 1.438(12) . ?
N31 C90 1.378(12) . ?
O27 C81 1.204(12) . ?
O23 C67 1.246(15) . ?
O32 C92 1.234(12) . ?
O19 C57 1.195(14) . ?
C20 C25 1.381(12) . ?
C20 C21 1.394(12) . ?
O17 H17A 0.9140 . ?
O17 H17B 0.9133 . ?
N37 C79 1.371(13) . ?
N37 C102 1.419(13) . ?
N37 C80 1.442(12) . ?
N24 C81 1.372(13) . ?
N24 C99 1.442(13) . ?
N24 C82 1.438(13) . ?
N29 C86 1.445(13) 7_565 ?
N29 C87 1.342(13) . ?
N29 C101 1.461(12) . ?
N25 C98 1.470(12) . ?
N25 C83 1.348(13) . ?
N25 C82 1.441(12) . ?
N32 C90 1.371(12) . ?
N32 C96 1.471(12) . ?
N32 C91 1.445(13) . ?
O20 C59 1.237(14) . ?
N30 C87 1.391(14) . ?
N30 C102 1.472(12) . ?
N30 C88 1.444(13) . ?
N6 C52 1.292(15) . ?
N6 C53 1.358(15) . ?
N23 C81 1.370(13) . ?
N23 C100 1.438(14) . ?
N23 C80 1.423(13) . ?
N36 C94 1.388(13) . ?
N36 C88 1.435(13) . ?
N36 C100 1.457(14) . ?
O22 C69 1.225(15) . ?
N14 C78 1.437(15) . ?
N14 C61 1.387(17) . ?
N14 C70 1.43(2) . ?
C97 H97 0.9800 . ?
C97 C98 1.525(13) . ?
O24 C65 1.187(15) . ?
C23 C24 1.382(14) . ?
C23 C26 1.531(13) . ?
C23 C22 1.379(14) . ?
O21 C61 1.219(14) . ?
C89 H89A 0.9700 . ?
C89 H89B 0.9700 . ?
N16 C77 1.440(16) . ?
N16 C63 1.370(17) . ?
N16 C64 1.457(19) . ?
N15 C78 1.431(15) . ?
N15 C63 1.395(18) . ?
N15 C62 1.464(18) . ?
N13 C77 1.441(16) . ?
N13 C61 1.353(18) . ?
N13 C60 1.416(19) . ?
C3 H3 0.9300 . ?
C3 C4 1.388(14) . ?
C3 C2 1.395(14) . ?
C25 H25 0.9300 . ?
C25 C24 1.391(13) . ?
C86 H86A 0.9700 . ?
C86 H86B 0.9700 . ?
C28 H28 0.9300 . ?
C28 C29 1.386(15) . ?
C28 C27 1.377(15) . ?
C50 C51 1.419(15) . ?
C50 C47 1.481(15) . ?
C50 C54 1.399(15) . ?
O25 C63 1.211(14) . ?
N4 C34 1.337(19) . ?
N4 C35 1.287(18) . ?
C24 H24 0.9300 . ?
C45 H45 0.9300 . ?
C45 C46 1.378(16) . ?
C52 H52 0.9300 . ?
C52 C51 1.366(16) . ?
C98 H98 0.9800 . ?
C1 C2 1.492(14) . ?
C37 C38 1.532(13) . ?
C6 H6 0.9300 . ?
C6 C7 1.405(13) . ?
C6 C5 1.408(14) . ?
C93 H93A 0.9700 . ?
C93 H93B 0.9700 . ?
C46 H46 0.9300 . ?
C46 C47 1.387(16) . ?
C4 H4 0.9300 . ?
C4 C5 1.400(15) . ?
C2 C7 1.362(13) . ?
C7 H7 0.9300 . ?
C49 H49 0.9300 . ?
C49 C48 1.360(16) . ?
C38 C43 1.367(14) . ?
C38 C39 1.364(14) . ?
C51 H51 0.9300 . ?
C102 H102 0.9800 . ?
C102 C101 1.547(13) . ?
C8 H8A 0.9700 . ?
C8 H8B 0.9700 . ?
C8 C5 1.521(12) . ?
C11 C14 1.499(15) . ?
C11 C12 1.380(15) . ?
C11 C10 1.373(16) . ?
C101 H101 0.9800 . ?
C21 H21 0.9300 . ?
C21 C22 1.386(13) . ?
C31 H31 0.9300 . ?
C31 C30 1.366(14) . ?
C84 H84A 0.9700 . ?
C84 H84B 0.9700 . ?
C29 C32 1.491(14) . ?
C29 C30 1.379(14) . ?
C32 C33 1.406(14) . ?
C32 C36 1.375(17) . ?
C96 H96 0.9800 . ?
C99 H99 0.9800 . ?
C99 C100 1.586(14) . ?
C43 H43 0.9300 . ?
C43 C42 1.369(14) . ?
C82 H82A 0.9700 . ?
C82 H82B 0.9700 . ?
C47 C48 1.402(15) . ?
C41 C42 1.385(16) . ?
C41 C44 1.534(13) . ?
C41 C40 1.359(16) . ?
C14 C18 1.353(18) . ?
C14 C15 1.418(17) . ?
C26 H26A 0.9700 . ?
C26 H26B 0.9700 . ?
C42 H42 0.9300 . ?
C88 H88A 0.9700 . ?
C88 H88B 0.9700 . ?
C78 H78 0.9800 . ?
C78 C77 1.55(2) . ?
C44 H44A 0.9700 . ?
C44 H44B 0.9700 . ?
C13 H13 0.9300 . ?
C13 C12 1.395(15) . ?
C12 H12 0.9300 . ?
C55 N8 1.361(17) . ?
C55 N7 1.348(15) . ?
C10 H10 0.9300 . ?
C10 C9 1.387(16) . ?
C27 H27 0.9300 . ?
C56 H56A 0.9700 . ?
C56 H56B 0.9700 . ?
C56 N8 1.443(17) . ?
C56 N9 1.445(16) . ?
C69 N22 1.368(17) . ?
C69 N21 1.384(19) . ?
C100 H100 0.9800 . ?
C22 H22 0.9300 . ?
C9 H9 0.9300 . ?
C48 H48 0.9300 . ?
C77 H77 0.9800 . ?
C53 H53 0.9300 . ?
C53 C54 1.356(16) . ?
C39 H39 0.9300 . ?
C39 C40 1.372(15) . ?
C57 N9 1.396(16) . ?
C73 H73 0.9800 . ?
C73 C74 1.53(2) . ?
C73 N9 1.425(15) . ?
C40 H40 0.9300 . ?
C74 H74 0.9800 . ?
C30 H30 0.9300 . ?
C60 H60A 0.9700 . ?
C60 H60B 0.9700 . ?
C33 H33 0.9300 . ?
C33 C34 1.399(17) . ?
C54 H54 0.9300 . ?
C18 H18 0.9300 . ?
C18 C17 1.416(18) . ?
C71 H71 0.9800 . ?
C71 C72 1.47(2) . ?
C71 N22 1.451(15) . ?
C71 N7 1.465(14) . ?
C91 H91A 0.9700 . ?
C91 H91B 0.9700 . ?
C36 H36 0.9300 . ?
C36 C35 1.409(17) . ?
C15 H15 0.9300 . ?
C15 C16 1.388(18) . ?
C75 H75 0.9800 . ?
C75 C76 1.55(2) . ?
C34 H34 0.9300 . ?
C35 H35 0.9300 . ?
C16 H16 0.9300 . ?
C62 H62A 0.9700 . ?
C62 H62B 0.9700 . ?
C62 N7 1.396(19) . ?
C17 H17 0.9300 . ?
C76 H76 0.9800 . ?
C72 H72 0.9800 . ?
C72 N21 1.442(16) . ?
C72 N8 1.459(14) . ?
C66 H66A 0.9700 . ?
C66 H66B 0.9700 . ?
C70 H70A 0.9700 . ?
C70 H70B 0.9700 . ?
C70 N22 1.419(19) . ?
C64 H64A 0.9700 . ?
C64 H64B 0.9700 . ?
N21 C68 1.43(2) . ?
C68 H68A 0.9700 . ?
C68 H68B 0.9700 . ?
C58 H58A 0.9700 . ?
C58 H58B 0.9700 . ?
C80 H80A 0.9700 . ?
C80 H80B 0.9700 . ?

loop_
_geom_torsion_atom_site_label_1
_geom_torsion_atom_site_label_2
_geom_torsion_atom_site_label_3
_geom_torsion_atom_site_label_4
_geom_torsion
_geom_torsion_site_symmetry_1
_geom_torsion_site_symmetry_2
_geom_torsion_site_symmetry_3
_geom_torsion_site_symmetry_4
_geom_torsion_publ_flag
U1 O10 C1 O11 5.0(16) . . . . ?
U1 O10 C1 C2 -178.3(6) . . . . ?
U1 O12 C19 O13 -33.8(13) . . . . ?
U1 O12 C19 C20 149.0(7) . . . . ?
U2 O14 C37 O15 -2.5(9) . . . . ?
U2 O14 C37 C38 174.7(8) . . . . ?
U2 O13 C19 O12 -32.0(11) . . . . ?
U2 O13 C19 C20 145.3(7) . . . . ?
U2 O15 C37 O14 2.6(10) . . . . ?
U2 O15 C37 C38 -174.8(7) . . . . ?
U3 O18 C55 N8 89.5(13) . . . . ?
U3 O18 C55 N7 -89.8(14) . . . . ?
O14 C37 C38 C43 0.1(15) . . . . ?
O14 C37 C38 C39 -178.9(10) . . . . ?
O13 C19 C20 C25 153.6(8) . . . . ?
O13 C19 C20 C21 -20.7(13) . . . . ?
O10 C1 C2 C3 -174.7(9) . . . . ?
O10 C1 C2 C7 3.8(14) . . . . ?
O12 C19 C20 C25 -29.2(13) . . . . ?
O12 C19 C20 C21 156.5(9) . . . . ?
O15 C37 C38 C43 177.4(10) . . . . ?
O15 C37 C38 C39 -1.6(14) . . . . ?
O18 C55 N8 C56 -13.3(18) . . . . ?
O18 C55 N8 C72 -171.2(10) . . . . ?
O18 C55 N7 C71 179.2(10) . . . . ?
O18 C55 N7 C62 2.0(18) . . . . ?
C19 C20 C25 C24 -172.4(9) . . . . ?
C19 C20 C21 C22 174.6(9) . . . . ?
C95 N28 C86 N29 85.1(11) . . . 7_565 ?
C95 N28 C85 O29 171.8(9) . . . . ?
C95 N28 C85 N27 -4.5(11) . . . . ?
C95 N31 C89 N38 -84.6(11) . . . 7_565 ?
C95 N31 C90 O31 -177.3(9) . . . . ?
C95 N31 C90 N32 2.0(11) . . . . ?
N26 C97 C98 N34 121.5(8) . . . . ?
N26 C97 C98 N25 2.3(9) . . . . ?
N5 C45 C46 C47 -2.6(17) . . . . ?
N5 C49 C48 C47 -1.7(17) . . . . ?
N3 C31 C30 C29 1.6(18) . . . . ?
O11 C1 C2 C3 2.1(16) . . . . ?
O11 C1 C2 C7 -179.4(11) . . . . ?
N35 C99 C100 N23 -119.3(9) . . . . ?
N35 C99 C100 N36 -0.6(10) . . . . ?
N1 C8 C5 C6 80.9(12) . . . . ?
N1 C8 C5 C4 -103.8(11) . . . . ?
N1 C13 C12 C11 0.7(17) . . . . ?
N33 C97 C98 N34 1.9(10) . . . . ?
N33 C97 C98 N25 -117.3(8) . . . . ?
N20 C73 C74 N19 -1.8(12) . . . . ?
N20 C73 C74 N10 -121.2(10) . . . . ?
N20 C73 N9 C56 -85.1(15) . . . . ?
N20 C73 N9 C57 117.6(13) . . . . ?
N28 C95 N31 C89 79.0(11) . . . . ?
N28 C95 N31 C90 -112.2(9) . . . . ?
N28 C95 C96 N27 -2.6(9) . . . . ?
N28 C95 C96 N32 116.3(8) . . . . ?
N10 C57 N9 C56 -164.7(11) . . . . ?
N10 C57 N9 C73 -6.9(14) . . . . ?
N11 C75 C76 N12 1.4(13) . . . . ?
N11 C75 C76 N17 -117.8(11) . . . . ?
N18 C75 C76 N12 121.5(10) . . . . ?
N18 C75 C76 N17 2.3(13) . . . . ?
N31 C95 N28 C86 -80.0(11) . . . . ?
N31 C95 N28 C85 117.7(9) . . . . ?
N31 C95 C96 N27 -122.8(7) . . . . ?
N31 C95 C96 N32 -3.8(9) . . . . ?
O19 C57 N9 C56 13(2) . . . . ?
O19 C57 N9 C73 170.7(12) . . . . ?
C20 C25 C24 C23 -2.4(15) . . . . ?
C20 C21 C22 C23 -2.1(14) . . . . ?
N37 C102 C101 N38 2.2(9) . . . . ?
N37 C102 C101 N29 121.6(8) . . . . ?
N24 C99 C100 N23 1.8(10) . . . . ?
N24 C99 C100 N36 120.5(9) . . . . ?
N30 C102 C101 N38 -116.9(8) . . . . ?
N30 C102 C101 N29 2.5(10) . . . . ?
N6 C52 C51 C50 -3.1(18) . . . . ?
N6 C53 C54 C50 0(2) . . . . ?
O22 C69 N22 C71 -177.5(12) . . . . ?
O22 C69 N22 C70 -22.1(19) . . . . ?
O22 C69 N21 C72 -174.0(11) . . . . ?
O22 C69 N21 C68 5.7(19) . . . . ?
N14 C78 C77 N16 111.0(10) . . . . ?
N14 C78 C77 N13 -6.6(12) . . . . ?
N14 C70 N22 C69 123.9(13) . . . . ?
N14 C70 N22 C71 -84.6(16) . . . . ?
C97 N26 C83 O28 174.6(9) . . . . ?
C97 N26 C83 N25 -5.9(10) . . . . ?
C97 N26 C84 N27 86.9(10) . . . . ?
C97 N33 C92 N34 4.9(12) . . . . ?
C97 N33 C92 O32 -175.7(10) . . . . ?
C97 N33 C91 N32 -78.6(11) . . . . ?
C89 N38 C79 O26 -14.3(15) 7_565 . . . ?
C89 N38 C79 N37 164.8(8) 7_565 . . . ?
C89 N38 C101 N29 84.2(11) 7_565 . . . ?
C89 N38 C101 C102 -164.1(8) 7_565 . . . ?
C89 N31 C90 O31 -8.2(15) . . . . ?
C89 N31 C90 N32 171.1(8) . . . . ?
N15 C78 C77 N16 -8.9(12) . . . . ?
N15 C78 C77 N13 -126.5(10) . . . . ?
N15 C62 N7 C55 -109.9(13) . . . . ?
N15 C62 N7 C71 73.4(16) . . . . ?
C3 C4 C5 C6 -0.9(15) . . . . ?
C3 C4 C5 C8 -176.2(9) . . . . ?
C3 C2 C7 C6 0.4(15) . . . . ?
C25 C20 C21 C22 0.2(14) . . . . ?
C86 N28 C85 O29 8.8(15) . . . . ?
C86 N28 C85 N27 -167.5(8) . . . . ?
C86 N29 C87 O30 6.8(15) 7_565 . . . ?
C86 N29 C87 N30 -169.0(8) 7_565 . . . ?
C86 N29 C101 N38 -81.9(11) 7_565 . . . ?
C86 N29 C101 C102 167.0(8) 7_565 . . . ?
C28 C29 C32 C33 22.8(16) . . . . ?
C28 C29 C32 C36 -161.0(12) . . . . ?
C28 C29 C30 C31 -3.3(17) . . . . ?
C50 C47 C48 C49 -176.8(10) . . . . ?
C24 C23 C26 N3 105.4(11) . . . . ?
C24 C23 C22 C21 1.7(14) . . . . ?
C45 N5 C49 C48 -0.7(16) . . . . ?
C45 N5 C44 C41 92.5(11) . . . . ?
C45 C46 C47 C50 179.0(10) . . . . ?
C45 C46 C47 C48 0.2(17) . . . . ?
C81 N24 C99 N35 113.3(10) . . . . ?
C81 N24 C99 C100 0.9(11) . . . . ?
C81 N24 C82 N25 -113.2(11) . . . . ?
C81 N23 C100 N36 -113.9(10) . . . . ?
C81 N23 C100 C99 -4.0(11) . . . . ?
C81 N23 C80 N37 118.1(11) . . . . ?
C52 N6 C53 C54 -2.2(19) . . . . ?
C98 N34 C93 N35 80.2(13) . . . . ?
C98 N34 C92 N33 -3.6(12) . . . . ?
C98 N34 C92 O32 177.1(11) . . . . ?
C98 N25 C83 O28 -172.9(9) . . . . ?
C98 N25 C83 N26 7.6(11) . . . . ?
C98 N25 C82 N24 -88.0(12) . . . . ?
C1 C2 C7 C6 -178.1(9) . . . . ?
C37 C38 C43 C42 178.9(10) . . . . ?
C37 C38 C39 C40 178.4(10) . . . . ?
C83 N26 C97 N33 114.4(9) . . . . ?
C83 N26 C97 C98 1.9(10) . . . . ?
C83 N26 C84 N27 -122.2(9) . . . . ?
C83 N25 C98 N34 -118.2(9) . . . . ?
C83 N25 C98 C97 -6.1(10) . . . . ?
C83 N25 C82 N24 119.8(10) . . . . ?
C93 N34 C98 N25 -80.6(12) . . . . ?
C93 N34 C98 C97 168.1(9) . . . . ?
C93 N34 C92 N33 -170.7(9) . . . . ?
C93 N34 C92 O32 9.9(18) . . . . ?
C93 N35 C94 O33 -14.0(18) . . . . ?
C93 N35 C94 N36 166.2(9) . . . . ?
C93 N35 C99 N24 85.3(12) . . . . ?
C93 N35 C99 C100 -163.7(9) . . . . ?
C90 N31 C89 N38 107.7(10) . . . 7_565 ?
C90 N32 C96 C95 5.4(10) . . . . ?
C90 N32 C96 N27 115.4(9) . . . . ?
C90 N32 C91 N33 -120.7(9) . . . . ?
C79 N38 C101 N29 -116.3(9) . . . . ?
C79 N38 C101 C102 -4.5(10) . . . . ?
C79 N37 C102 N30 111.4(9) . . . . ?
C79 N37 C102 C101 0.7(10) . . . . ?
C79 N37 C80 N23 -112.1(11) . . . . ?
C94 N35 C93 N34 115.3(11) . . . . ?
C94 N35 C99 N24 -113.5(10) . . . . ?
C94 N35 C99 C100 -2.5(12) . . . . ?
C94 N36 C88 N30 -117.9(11) . . . . ?
C94 N36 C100 N23 114.6(10) . . . . ?
C94 N36 C100 C99 3.5(12) . . . . ?
C46 C47 C48 C49 1.9(17) . . . . ?
C4 C3 C2 C1 179.4(10) . . . . ?
C4 C3 C2 C7 0.9(16) . . . . ?
C2 C3 C4 C5 -0.6(16) . . . . ?
C7 C6 C5 C4 2.1(15) . . . . ?
C7 C6 C5 C8 177.4(9) . . . . ?
C49 N5 C45 C46 2.9(16) . . . . ?
C49 N5 C44 C41 -83.3(12) . . . . ?
C87 N29 C101 N38 110.3(9) . . . . ?
C87 N29 C101 C102 -0.8(11) . . . . ?
C87 N30 C102 N37 -115.5(9) . . . . ?
C87 N30 C102 C101 -3.5(10) . . . . ?
C87 N30 C88 N36 117.2(11) . . . . ?
C38 C43 C42 C41 2.1(18) . . . . ?
C38 C39 C40 C41 3.2(19) . . . . ?
C51 C50 C47 C46 -42.9(15) . . . . ?
C51 C50 C47 C48 135.8(11) . . . . ?
C51 C50 C54 C53 0.8(17) . . . . ?
C102 N37 C79 N38 -3.5(11) . . . . ?
C102 N37 C79 O26 175.5(10) . . . . ?
C102 N37 C80 N23 80.1(13) . . . . ?
C102 N30 C87 O30 -172.9(9) . . . . ?
C102 N30 C87 N29 3.2(11) . . . . ?
C102 N30 C88 N36 -84.4(13) . . . . ?
C8 N1 C13 C12 -175.3(9) . . . . ?
C8 N1 C9 C10 174.7(12) . . . . ?
C11 C14 C18 C17 -175.2(12) . . . . ?
C11 C14 C15 C16 174.5(11) . . . . ?
C11 C10 C9 N1 1(2) . . . . ?
C101 N38 C79 O26 -173.9(9) . . . . ?
C101 N38 C79 N37 5.1(10) . . . . ?
C101 N29 C87 O30 174.5(10) . . . . ?
C101 N29 C87 N30 -1.3(11) . . . . ?
C21 C20 C25 C24 2.0(14) . . . . ?
C31 N3 C26 C23 -53.3(13) . . . . ?
C31 N3 C27 C28 -4.1(16) . . . . ?
C84 N26 C97 N33 -91.8(10) . . . . ?
C84 N26 C97 C98 155.8(8) . . . . ?
C84 N26 C83 O28 21.6(14) . . . . ?
C84 N26 C83 N25 -158.8(8) . . . . ?
C84 N27 C96 C95 -168.9(8) . . . . ?
C84 N27 C96 N32 80.5(11) . . . . ?
C84 N27 C85 O29 -4.7(15) . . . . ?
C84 N27 C85 N28 171.6(8) . . . . ?
C29 C28 C27 N3 2.3(17) . . . . ?
C29 C32 C33 C34 176.7(11) . . . . ?
C29 C32 C36 C35 -177.2(12) . . . . ?
C32 C29 C30 C31 172.2(11) . . . . ?
C32 C33 C34 N4 -1(2) . . . . ?
C32 C36 C35 N4 2(2) . . . . ?
C96 C95 N28 C86 166.7(8) . . . . ?
C96 C95 N28 C85 4.4(10) . . . . ?
C96 C95 N31 C89 -167.5(8) . . . . ?
C96 C95 N31 C90 1.3(10) . . . . ?
C96 N27 C84 N26 -78.9(11) . . . . ?
C96 N27 C85 O29 -173.6(9) . . . . ?
C96 N27 C85 N28 2.6(11) . . . . ?
C96 N32 C90 O31 174.5(9) . . . . ?
C96 N32 C90 N31 -4.8(11) . . . . ?
C96 N32 C91 N33 85.5(11) . . . . ?
C99 N35 C93 N34 -85.0(13) . . . . ?
C99 N35 C94 O33 -175.5(11) . . . . ?
C99 N35 C94 N36 4.7(12) . . . . ?
C99 N24 C81 O27 178.3(10) . . . . ?
C99 N24 C81 N23 -3.5(12) . . . . ?
C99 N24 C82 N25 80.6(13) . . . . ?
C43 C38 C39 C40 -0.6(18) . . . . ?
C82 N24 C81 O27 10.9(16) . . . . ?
C82 N24 C81 N23 -170.8(9) . . . . ?
C82 N24 C99 N35 -79.3(12) . . . . ?
C82 N24 C99 C100 168.4(9) . . . . ?
C82 N25 C98 N34 87.1(11) . . . . ?
C82 N25 C98 C97 -160.8(8) . . . . ?
C82 N25 C83 O28 -18.5(16) . . . . ?
C82 N25 C83 N26 162.0(9) . . . . ?
C85 N28 C86 N29 -114.4(10) . . . 7_565 ?
C85 N27 C84 N26 113.1(10) . . . . ?
C85 N27 C96 C95 0.1(10) . . . . ?
C85 N27 C96 N32 -110.4(9) . . . . ?
C59 N11 C75 N18 -114.8(14) . . . . ?
C59 N11 C75 C76 -4.2(14) . . . . ?
C59 N12 C60 N13 -121.6(13) . . . . ?
C59 N12 C76 N17 113.8(13) . . . . ?
C59 N12 C76 C75 1.6(13) . . . . ?
C47 C50 C51 C52 178.4(10) . . . . ?
C47 C50 C54 C53 -177.0(11) . . . . ?
C14 C11 C12 C13 173.7(10) . . . . ?
C14 C11 C10 C9 -174.3(12) . . . . ?
C14 C18 C17 N2 -1(2) . . . . ?
C14 C15 C16 N2 3(2) . . . . ?
C26 N3 C31 C30 -172.7(10) . . . . ?
C26 N3 C27 C28 170.7(10) . . . . ?
C26 C23 C24 C25 176.9(9) . . . . ?
C26 C23 C22 C21 -174.7(9) . . . . ?
C42 C41 C44 N5 102.0(12) . . . . ?
C42 C41 C40 C39 -3.1(18) . . . . ?
C88 N30 C87 O30 -12.3(15) . . . . ?
C88 N30 C87 N29 163.8(9) . . . . ?
C88 N30 C102 N37 84.5(11) . . . . ?
C88 N30 C102 C101 -163.5(9) . . . . ?
C88 N36 C94 O33 12.4(18) . . . . ?
C88 N36 C94 N35 -167.8(10) . . . . ?
C88 N36 C100 N23 -83.1(12) . . . . ?
C88 N36 C100 C99 165.8(9) . . . . ?
C78 N14 C61 O21 173.4(11) . . . . ?
C78 N14 C61 N13 -6.5(13) . . . . ?
C78 N14 C70 N22 73.7(16) . . . . ?
C78 N15 C63 N16 5.6(14) . . . . ?
C78 N15 C63 O25 -178.2(13) . . . . ?
C78 N15 C62 N7 -83.1(16) . . . . ?
C92 N34 C98 N25 112.2(10) . . . . ?
C92 N34 C98 C97 0.9(11) . . . . ?
C92 N34 C93 N35 -114.2(11) . . . . ?
C92 N33 C97 N26 -116.9(9) . . . . ?
C92 N33 C97 C98 -4.2(10) . . . . ?
C92 N33 C91 N32 125.2(10) . . . . ?
C44 N5 C45 C46 -172.9(10) . . . . ?
C44 N5 C49 C48 175.0(10) . . . . ?
C44 C41 C42 C43 -177.2(11) . . . . ?
C44 C41 C40 C39 174.5(11) . . . . ?
C13 N1 C8 C5 -53.0(13) . . . . ?
C13 N1 C9 C10 -3.9(19) . . . . ?
C12 C11 C14 C18 17.1(17) . . . . ?
C12 C11 C14 C15 -159.8(11) . . . . ?
C12 C11 C10 C9 3(2) . . . . ?
C10 C11 C14 C18 -165.6(13) . . . . ?
C10 C11 C14 C15 17.5(17) . . . . ?
C10 C11 C12 C13 -3.8(17) . . . . ?
C27 N3 C31 C30 2.1(16) . . . . ?
C27 N3 C26 C23 131.8(10) . . . . ?
C27 C28 C29 C32 -174.2(10) . . . . ?
C27 C28 C29 C30 1.4(17) . . . . ?
C69 N21 C68 N20 -95.4(16) . . . . ?
C100 N23 C81 O27 -177.0(10) . . . . ?
C100 N23 C81 N24 4.8(12) . . . . ?
C100 N23 C80 N37 -84.1(13) . . . . ?
C100 N36 C94 O33 175.0(11) . . . . ?
C100 N36 C94 N35 -5.1(12) . . . . ?
C100 N36 C88 N30 81.2(14) . . . . ?
C22 C23 C24 C25 0.5(14) . . . . ?
C22 C23 C26 N3 -78.2(11) . . . . ?
C9 N1 C8 C5 128.4(11) . . . . ?
C9 N1 C13 C12 3.2(16) . . . . ?
C77 N16 C63 N15 -12.1(14) . . . . ?
C77 N16 C63 O25 171.8(13) . . . . ?
C77 N16 C64 N17 80.8(16) . . . . ?
C77 N13 C61 N14 1.7(13) . . . . ?
C77 N13 C61 O21 -178.3(11) . . . . ?
C77 N13 C60 N12 -84.9(15) . . . . ?
C53 N6 C52 C51 3.9(19) . . . . ?
C39 C38 C43 C42 -2.0(17) . . . . ?
C57 N10 C74 N19 -115.9(13) . . . . ?
C57 N10 C74 C73 -3.9(14) . . . . ?
C57 N10 C58 N11 109.5(13) . . . 5_565 ?
C61 N14 C78 N15 120.2(13) . . . . ?
C61 N14 C78 C77 8.2(12) . . . . ?
C61 N14 C70 N22 -126.8(12) . . . . ?
C61 N13 C77 N16 -107.3(14) . . . . ?
C61 N13 C77 C78 3.3(13) . . . . ?
C61 N13 C60 N12 116.0(13) . . . . ?
C63 N16 C77 N13 124.2(14) . . . . ?
C63 N16 C77 C78 13.2(13) . . . . ?
C63 N16 C64 N17 -133.6(12) . . . . ?
C63 N15 C78 N14 -109.0(14) . . . . ?
C63 N15 C78 C77 2.4(13) . . . . ?
C63 N15 C62 N7 115.7(14) . . . . ?
C73 N20 C67 N19 4.7(14) . . . . ?
C73 N20 C67 O23 -175.6(12) . . . . ?
C73 N20 C68 N21 -77.1(18) . . . . ?
C40 C41 C42 C43 0.4(18) . . . . ?
C40 C41 C44 N5 -75.7(14) . . . . ?
C65 N17 C76 N12 -118.9(13) . . . . ?
C65 N17 C76 C75 -6.7(14) . . . . ?
C65 N17 C64 N16 126.9(13) . . . . ?
C65 N18 C75 N11 112.9(14) . . . . ?
C65 N18 C75 C76 2.9(14) . . . . ?
C74 N19 C67 N20 -5.9(14) . . . . ?
C74 N19 C67 O23 174.4(11) . . . . ?
C74 N19 C66 N18 81.1(17) . . . 5_565 ?
C74 N10 C57 O19 -170.9(13) . . . . ?
C74 N10 C57 N9 6.6(14) . . . . ?
C74 N10 C58 N11 -91.5(15) . . . 5_565 ?
C74 C73 N9 C56 161.7(11) . . . . ?
C74 C73 N9 C57 4.4(14) . . . . ?
C30 C29 C32 C33 -152.5(11) . . . . ?
C30 C29 C32 C36 23.6(17) . . . . ?
C60 N12 C59 N11 -164.3(12) . . . . ?
C60 N12 C59 O20 16(2) . . . . ?
C60 N12 C76 N17 -85.6(15) . . . . ?
C60 N12 C76 C75 162.2(12) . . . . ?
C60 N13 C77 N16 91.9(15) . . . . ?
C60 N13 C77 C78 -157.5(11) . . . . ?
C60 N13 C61 N14 162.6(10) . . . . ?
C60 N13 C61 O21 -17.3(19) . . . . ?
C33 C32 C36 C35 -1.0(19) . . . . ?
C54 C50 C51 C52 0.6(16) . . . . ?
C54 C50 C47 C46 134.8(12) . . . . ?
C54 C50 C47 C48 -46.5(16) . . . . ?
C18 C14 C15 C16 -2.4(18) . . . . ?
C71 C72 N21 C69 -14.5(13) . . . . ?
C71 C72 N21 C68 165.8(11) . . . . ?
C71 C72 N8 C55 -12.6(13) . . . . ?
C71 C72 N8 C56 -170.9(10) . . . . ?
C91 N33 C97 N26 84.6(11) . . . . ?
C91 N33 C97 C98 -162.7(8) . . . . ?
C91 N33 C92 N34 163.2(9) . . . . ?
C91 N33 C92 O32 -17.4(17) . . . . ?
C91 N32 C90 O31 18.1(15) . . . . ?
C91 N32 C90 N31 -161.2(8) . . . . ?
C91 N32 C96 C95 161.2(8) . . . . ?
C91 N32 C96 N27 -88.8(10) . . . . ?
C36 C32 C33 C34 0.5(18) . . . . ?
C15 C14 C18 C17 2(2) . . . . ?
C75 N11 C59 N12 5.5(14) . . . . ?
C75 N11 C59 O20 -174.7(12) . . . . ?
C75 N18 C65 N17 -7.1(14) . . . . ?
C75 N18 C65 O24 175.6(13) . . . . ?
C34 N4 C35 C36 -2(2) . . . . ?
C35 N4 C34 C33 2(2) . . . . ?
C16 N2 C17 C18 1(2) . . . . ?
C62 N15 C78 N14 88.1(15) . . . . ?
C62 N15 C78 C77 -160.6(12) . . . . ?
C62 N15 C63 N16 168.6(12) . . . . ?
C62 N15 C63 O25 -15(2) . . . . ?
C17 N2 C16 C15 -2(2) . . . . ?
C67 N20 C73 C74 -1.6(13) . . . . ?
C67 N20 C73 N9 -114.7(13) . . . . ?
C67 N20 C68 N21 114.6(15) . . . . ?
C67 N19 C74 N10 117.5(13) . . . . ?
C67 N19 C74 C73 4.7(13) . . . . ?
C67 N19 C66 N18 -109.0(14) . . . 5_565 ?
C76 N12 C59 N11 -4.4(14) . . . . ?
C76 N12 C59 O20 175.8(11) . . . . ?
C76 N12 C60 N13 80.5(17) . . . . ?
C76 N17 C65 N18 8.7(15) . . . . ?
C76 N17 C65 O24 -173.9(13) . . . . ?
C76 N17 C64 N16 -81.2(17) . . . . ?
C72 C71 N22 C69 -6.1(12) . . . . ?
C72 C71 N22 C70 -160.0(12) . . . . ?
C72 C71 N7 C55 -7.5(13) . . . . ?
C72 C71 N7 C62 169.5(12) . . . . ?
C72 N21 C68 N20 84.2(17) . . . . ?
C66 N19 C74 N10 -71.4(17) . . . . ?
C66 N19 C74 C73 175.7(12) . . . . ?
C66 N19 C67 N20 -177.0(12) . . . . ?
C66 N19 C67 O23 3(2) . . . . ?
C66 N18 C65 N17 -168.5(12) 5_565 . . . ?
C66 N18 C65 O24 14(2) 5_565 . . . ?
C66 N18 C75 N11 -85.3(16) 5_565 . . . ?
C66 N18 C75 C76 164.8(11) 5_565 . . . ?
C70 N14 C78 N15 -78.9(15) . . . . ?
C70 N14 C78 C77 169.1(11) . . . . ?
C70 N14 C61 O21 11.6(18) . . . . ?
C70 N14 C61 N13 -168.3(11) . . . . ?
C64 N17 C65 N18 163.5(12) . . . . ?
C64 N17 C65 O24 -19(2) . . . . ?
C64 N17 C76 N12 87.2(15) . . . . ?
C64 N17 C76 C75 -160.6(12) . . . . ?
C64 N16 C77 N13 -88.5(16) . . . . ?
C64 N16 C77 C78 160.4(11) . . . . ?
C64 N16 C63 N15 -160.6(11) . . . . ?
C64 N16 C63 O25 23(2) . . . . ?
C5 C6 C7 C2 -1.9(15) . . . . ?
N22 C69 N21 C72 11.2(13) . . . . ?
N22 C69 N21 C68 -169.1(11) . . . . ?
N22 C71 C72 N21 12.0(12) . . . . ?
N22 C71 C72 N8 -108.3(10) . . . . ?
N22 C71 N7 C55 106.9(13) . . . . ?
N22 C71 N7 C62 -76.0(16) . . . . ?
N21 C69 N22 C71 -2.9(13) . . . . ?
N21 C69 N22 C70 152.5(11) . . . . ?
N21 C72 N8 C55 -125.0(13) . . . . ?
N21 C72 N8 C56 76.8(16) . . . . ?
N8 C55 N7 C71 -0.2(13) . . . . ?
N8 C55 N7 C62 -177.4(11) . . . . ?
N8 C56 N9 C57 -114.7(12) . . . . ?
N8 C56 N9 C73 89.7(14) . . . . ?
N8 C72 N21 C69 98.6(14) . . . . ?
N8 C72 N21 C68 -81.1(16) . . . . ?
N7 C55 N8 C56 166.1(10) . . . . ?
N7 C55 N8 C72 8.2(13) . . . . ?
N7 C71 C72 N21 131.9(10) . . . . ?
N7 C71 C72 N8 11.6(12) . . . . ?
N7 C71 N22 C69 -119.2(12) . . . . ?
N7 C71 N22 C70 87.0(15) . . . . ?
N9 C56 N8 C55 122.9(11) . . . . ?
N9 C56 N8 C72 -81.7(13) . . . . ?
N9 C73 C74 N19 119.2(10) . . . . ?
N9 C73 C74 N10 -0.3(13) . . . . ?
C68 N20 C73 C74 -171.0(12) . . . . ?
C68 N20 C73 N9 75.9(16) . . . . ?
C68 N20 C67 N19 174.2(12) . . . . ?
C68 N20 C67 O23 -6(2) . . . . ?
C58 N10 C57 O19 -9(2) . . . . ?
C58 N10 C57 N9 168.3(11) . . . . ?
C58 N10 C74 N19 83.4(16) . . . . ?
C58 N10 C74 C73 -164.7(11) . . . . ?
C58 N11 C59 N12 175.3(10) 5_565 . . . ?
C58 N11 C59 O20 -5(2) 5_565 . . . ?
C58 N11 C75 N18 75.4(16) 5_565 . . . ?
C58 N11 C75 C76 -174.1(11) 5_565 . . . ?
C80 N37 C79 N38 -172.7(8) . . . . ?
C80 N37 C79 O26 6.3(16) . . . . ?
C80 N37 C102 N30 -79.9(12) . . . . ?
C80 N37 C102 C101 169.4(8) . . . . ?
C80 N23 C81 O27 -17.0(17) . . . . ?
C80 N23 C81 N24 164.7(9) . . . . ?
C80 N23 C100 N36 86.3(12) . . . . ?
C80 N23 C100 C99 -163.8(9) . . . . ?

loop_
_smtbx_masks_void_nr
_smtbx_masks_void_average_x
_smtbx_masks_void_average_y
_smtbx_masks_void_average_z
_smtbx_masks_void_volume
_smtbx_masks_void_count_electrons
_smtbx_masks_void_content
1 0.000 -0.178 0.250 1102.1 243.5 ?
2 0.000 -0.756 0.750 1102.1 243.7 ?
3 0.191 0.328 0.690 57.5 27.5 ?
4 0.191 0.672 0.190 57.5 31.0 ?
5 0.500 -0.605 0.250 1102.1 243.5 ?
6 0.309 0.172 0.310 57.5 29.2 ?
7 0.500 0.691 0.750 1102.1 243.7 ?
8 0.309 0.828 0.810 57.5 25.6 ?
9 0.691 0.172 0.190 57.5 31.0 ?
10 0.691 0.828 0.690 57.5 27.5 ?
11 0.809 0.328 0.810 57.5 25.6 ?
12 0.809 0.672 0.310 57.5 29.2 ?
